data_1540515
loop_
_publ_author_name
'Lee, Jongbok'
'Rajeeva, Bharath Bangalore'
'Yuan, Tianyu'
'Guo, Zi-Hao'
'Lin, Yen-Hao'
'Al-Hashimi, Mohammed'
'Zheng, Yuebing'
'Fang, Lei'

_publ_section_title
;
 Thermodynamic synthesis of solution processable ladder polymers
;
_journal_issue 2
_journal_name_full 'Chem. Sci.'
_journal_page_first 881
_journal_paper_doi 10.1039/C5SC02385H
_journal_volume 7
_journal_year 2016
_chemical_formula_moiety 'C47 H55 N'
_chemical_formula_sum 'C47 H55 N'
_chemical_formula_weight 633.92
_chemical_name_systematic 6,9-dimethyl-16-(1-octylnonyl)-16H-dinaphtho[1,2-b:2',1'-h]-carbazole
_space_group_crystal_system triclinic
_space_group_IT_number 2
_space_group_name_Hall '-P 1'
_space_group_name_H-M_alt 'P -1'
_symmetry_space_group_name_Hall '-P 1'
_symmetry_space_group_name_H-M 'P -1'
_atom_sites_solution_hydrogens geom
_audit_creation_date 2014-08-14
_audit_creation_method
;
Olex2 1.2-beta
(compiled 2013.09.17 svn.r2790 for OlexSys, GUI svn.r4601)
;
_audit_update_record
;
2014-12-23 deposited with the CCDC.
2015-11-06 downloaded from the CCDC.
;
_cell_angle_alpha 62.892(4)
_cell_angle_beta 84.149(4)
_cell_angle_gamma 77.270(4)
_cell_formula_units_Z 6
_cell_length_a 14.501(4)
_cell_length_b 20.180(6)
_cell_length_c 22.027(7)
_cell_measurement_reflns_used 9991
_cell_measurement_temperature 110.15
_cell_measurement_theta_max 20.718
_cell_measurement_theta_min 2.216
_cell_volume 5597(3)
_computing_data_reduction 'SAINT v8.27A (Bruker, 2012)'
_computing_molecular_graphics
;
O. V. Dolomanov, L. J. Bourhis, R. J. Gildea, J. A. K. Howard and H. Puschmann,
OLEX2: a complete structure solution, refinement and analysis program.
J. Appl. Cryst. (2009). 42, 339-341.
;
_computing_publication_material
;
O. V. Dolomanov, L. J. Bourhis, R. J. Gildea, J. A. K. Howard and H. Puschmann,
OLEX2: a complete structure solution, refinement and analysis program.
J. Appl. Cryst. (2009). 42, 339-341.
;
_computing_structure_refinement
;
SHELX, G.M. Sheldrick, Acta Cryst.
(2008). A64, 112-122
;
_diffrn_ambient_temperature 110.15
_diffrn_measured_fraction_theta_full 1.000
_diffrn_measured_fraction_theta_max 0.997
_diffrn_measurement_device_type 'Bruker APEX-II CCD'
_diffrn_measurement_method '\f and \w scans'
_diffrn_radiation_monochromator graphite
_diffrn_radiation_type MoK\a
_diffrn_radiation_wavelength 0.71073
_diffrn_reflns_av_R_equivalents 0.0686
_diffrn_reflns_av_unetI/netI 0.0502
_diffrn_reflns_laue_measured_fraction_full 1.000
_diffrn_reflns_laue_measured_fraction_max 0.997
_diffrn_reflns_limit_h_max 14
_diffrn_reflns_limit_h_min -14
_diffrn_reflns_limit_k_max 20
_diffrn_reflns_limit_k_min -20
_diffrn_reflns_limit_l_max 21
_diffrn_reflns_limit_l_min -22
_diffrn_reflns_number 69838
_diffrn_reflns_point_group_measured_fraction_full 1.000
_diffrn_reflns_point_group_measured_fraction_max 0.997
_diffrn_reflns_theta_full 20.000
_diffrn_reflns_theta_max 20.870
_diffrn_reflns_theta_min 1.039
_diffrn_standards_number 0
_exptl_absorpt_coefficient_mu 0.064
_exptl_absorpt_correction_T_max 0.7446
_exptl_absorpt_correction_T_min 0.6452
_exptl_absorpt_correction_type multi-scan
_exptl_absorpt_process_details
;
SADABS-2012/1 (Bruker,2012) was used for absorption correction.
wR2(int) was 0.0766 before and 0.0608 after correction.
The Ratio of minimum to maximum transmission is 0.8665.
The \l/2 correction factor is 0.0015.
;
_exptl_crystal_colour yellow
_exptl_crystal_colour_primary yellow
_exptl_crystal_density_diffrn 1.129
_exptl_crystal_description plate
_exptl_crystal_F_000 2064
_exptl_crystal_recrystallization_method 'Re-crystallisation from solvent: Chloroform, Ethanol'
_exptl_crystal_size_max 0.435
_exptl_crystal_size_mid 0.195
_exptl_crystal_size_min 0.056
_refine_diff_density_max 0.755
_refine_diff_density_min -0.448
_refine_diff_density_rms 0.126
_refine_ls_extinction_coef 0.0126(9)
_refine_ls_extinction_expression Fc^*^=kFc[1+0.001xFc^2^\l^3^/sin(2\q)]^-1/4^
_refine_ls_extinction_method SHELXL
_refine_ls_goodness_of_fit_ref 1.140
_refine_ls_hydrogen_treatment constr
_refine_ls_matrix_type full
_refine_ls_number_parameters 1371
_refine_ls_number_reflns 11763
_refine_ls_number_restraints 551
_refine_ls_restrained_S_all 1.130
_refine_ls_R_factor_all 0.1331
_refine_ls_R_factor_gt 0.0916
_refine_ls_shift/su_max 0.001
_refine_ls_shift/su_mean 0.000
_refine_ls_structure_factor_coef Fsqd
_refine_ls_weighting_details 'w=1/[\s^2^(Fo^2^)+(0.1117P)^2^+12.1125P] where P=(Fo^2^+2Fc^2^)/3'
_refine_ls_weighting_scheme calc
_refine_ls_wR_factor_gt 0.2314
_refine_ls_wR_factor_ref 0.2748
_reflns_Friedel_coverage 0.000
_reflns_number_gt 8249
_reflns_number_total 11763
_reflns_threshold_expression 'I > 2\s(I)'
_cod_data_source_file c5sc02385h2.cif
_cod_data_source_block jl095
_cod_depositor_comments 'Adding full bibliography for 1540515.cif.'
_cod_database_code 1540515
_shelxl_version_number 2013-4
_shelx_space_group_comment
;
The symmetry employed for this shelxl refinement is uniquely defined
by the following loop, which should always be used as a source of
symmetry information in preference to the above space-group names.
They are only intended as comments.
;
_shelx_estimated_absorpt_t_max 0.996
_shelx_estimated_absorpt_t_min 0.973
_olex2_refinement_description
;
1. Fixed Uiso
 At 1.2 times of:
  All C(H) groups, All C(H,H) groups
 At 1.5 times of:
  All C(H,H,H) groups
2. Shared sites
{C4G, C4F}
{C3G, C3F}
3. Restrained distances
 N1F-C4F \\sim N1F-C4G
 with sigma of 0.005
 C3G-C2F \\sim C3F-C2F
 with sigma of 0.005
4. Rigid bond restraints
 C44C, C44D, C45D, C45C, C46C, C46D, C47D, C47C
 with sigma for 1-2 distances of 0.01 and sigma for 1-3 distances of 0.01
5. Uiso/Uaniso restraints and constraints
Uanis(C40A) = Uanis(C40)
Uanis(C41) = Uanis(C41A)
Uanis(C42A) = Uanis(C42)
Uanis(C43A) = Uanis(C43)
Uanis(C44A) = Uanis(C44)
Uanis(C45A) = Uanis(C45)
Uanis(C46A) = Uanis(C46)
Uanis(C47A) = Uanis(C47)
Uanis(C32C) = Uanis(C32D)
Uanis(C33C) = Uanis(C33D)
Uanis(C34C) = Uanis(C34D)
Uanis(C35C) = Uanis(C35D)
Uanis(C36C) = Uanis(C36D)
Uanis(C37C) = Uanis(C37D)
Uanis(C38C) = Uanis(C38D)
Uanis(C39C) = Uanis(C39D)
Uanis(C40C) = Uanis(C40D)
Uanis(C41C) = Uanis(C41D)
Uanis(C42C) = Uanis(C42D)
Uanis(C43C) = Uanis(C43D)
Uanis(C44C) = Uanis(C44D)
Uanis(C45C) = Uanis(C45D)
Uanis(C46D) = Uanis(C46C)
Uanis(C47D) = Uanis(C47C)
Uanis(C32G) = Uanis(C32F)
Uanis(C33F) = Uanis(C33G)
Uanis(C34F) = Uanis(C34G)
Uanis(C35G) = Uanis(C35F)
Uanis(C36G) = Uanis(C36F)
Uanis(C37G) = Uanis(C37F)
Uanis(C38G) = Uanis(C38F)
Uanis(C39G) = Uanis(C39F)
Uanis(C3F) = Uanis(C4F) = Uanis(C18F) = Uanis(C19F) = Uanis(C20F) = Uanis(C21F)
= Uanis(C22F) = Uanis(C23F) = Uanis(C24F) = Uanis(C25F) = Uanis(C26F) =
Uanis(C27F) = Uanis(C28F) = Uanis(C29F) = Uanis(C30F) = Uanis(C3G) = Uanis(C4G)
= Uanis(C18G) = Uanis(C19G) = Uanis(C20G) = Uanis(C21G) = Uanis(C22G) =
Uanis(C23G) = Uanis(C24G) = Uanis(C25G) = Uanis(C26G) = Uanis(C27G) =
Uanis(C28G) = Uanis(C29G) = Uanis(C30G)
6. Rigid body (RIGU) restrains
 C44C, C44D, C45D, C45C, C46C, C46D, C47D, C47C
 with sigma for 1-2 distances of 0.004 and sigma for 1-3 distances of 0.004
7. Same fragment restrains
{C32, C33, C34, C35, C36, C37, C38, C39}
as
{C40, C41, C42, C43, C44, C45, C46, C47}
{C32, C33, C34, C35, C36, C37, C38, C39}
as
{C40A, C41A, C42A, C43A, C44A, C45A, C46A, C47A}
{C32, C33, C34, C35, C36, C37, C38, C39}
as
{C32C, C33C, C34C, C35C, C36C, C37C, C38C, C39C}
{C32, C33, C34, C35, C36, C37, C38, C39}
as
{C40C, C41C, C42C, C43C, C44C, C45C, C46C, C47C}
{C32, C33, C34, C35, C36, C37, C38, C39}
as
{C32D, C33D, C34D, C35D, C36D, C37D, C38D, C39D}
{C32, C33, C34, C35, C36, C37, C38, C39}
as
{C40D, C41D, C42D, C43D, C44D, C45D, C46D, C47D}
{C3F, C4F, C18F, C19F, C20F, C21F, C22F, C23F, C24F, C25F, C26F, C27F, C28F,
C29F, C30F}
as
{C3G, C4G, C18G, C19G, C20G, C21G, C22G, C23G, C24G, C25G, C26G, C27G, C28G,
C29G, C30G}
{C32, C33, C34, C35, C36, C37, C38, C39}
as
{C32F, C33F, C34F, C35F, C36F, C37F, C38F, C39F}
{C32, C33, C34, C35, C36, C37, C38, C39}
as
{C32G, C33G, C34G, C35G, C36G, C37G, C38G, C39G}
8. Others
 Sof(H31D)=Sof(C40A)=Sof(H40I)=Sof(H40J)=Sof(C41A)=Sof(H41I)=Sof(H41J)=
 Sof(C42A)=Sof(H42I)=Sof(H42J)=Sof(C43A)=Sof(H43I)=Sof(H43J)=Sof(C44A)=
 Sof(H44I)=Sof(H44J)=Sof(C45A)=Sof(H45I)=Sof(H45J)=Sof(C46A)=Sof(H46I)=
 Sof(H46J)=Sof(C47A)=Sof(H47M)=Sof(H47N)=Sof(H47O)=1-FVAR(1)
 Sof(H31)=Sof(C40)=Sof(H40G)=Sof(H40H)=Sof(C41)=Sof(H41G)=Sof(H41H)=Sof(C42)=
 Sof(H42G)=Sof(H42H)=Sof(C43)=Sof(H43G)=Sof(H43H)=Sof(C44)=Sof(H44G)=Sof(H44H)=
 Sof(C45)=Sof(H45G)=Sof(H45H)=Sof(C46)=Sof(H46G)=Sof(H46H)=Sof(C47)=Sof(H47J)=
 Sof(H47K)=Sof(H47L)=FVAR(1)
 Sof(H31A)=Sof(C32D)=Sof(H32C)=Sof(H32D)=Sof(C33D)=Sof(H33C)=Sof(H33D)=
 Sof(C34D)=Sof(H34C)=Sof(H34D)=Sof(C35D)=Sof(H35C)=Sof(H35D)=Sof(C36D)=
 Sof(H36C)=Sof(H36D)=Sof(C37D)=Sof(H37C)=Sof(H37D)=Sof(C38D)=Sof(H38C)=
 Sof(H38D)=Sof(C39D)=Sof(H39D)=Sof(H39E)=Sof(H39F)=1-FVAR(2)
 Sof(H31C)=Sof(C32C)=Sof(H32A)=Sof(H32B)=Sof(C33C)=Sof(H33A)=Sof(H33B)=
 Sof(C34C)=Sof(H34A)=Sof(H34B)=Sof(C35C)=Sof(H35A)=Sof(H35B)=Sof(C36C)=
 Sof(H36A)=Sof(H36B)=Sof(C37C)=Sof(H37A)=Sof(H37B)=Sof(C38C)=Sof(H38A)=
 Sof(H38B)=Sof(C39C)=Sof(H39A)=Sof(H39B)=Sof(H39C)=FVAR(2)
 Sof(C40D)=Sof(H40C)=Sof(H40D)=Sof(C41D)=Sof(H41C)=Sof(H41D)=Sof(C42D)=
 Sof(H42C)=Sof(H42D)=Sof(C43D)=Sof(H43C)=Sof(H43D)=Sof(C44D)=Sof(H44C)=
 Sof(H44D)=Sof(C45D)=Sof(H45C)=Sof(H45D)=Sof(C46D)=Sof(H46C)=Sof(H46D)=
 Sof(C47D)=Sof(H47D)=Sof(H47E)=Sof(H47F)=1-FVAR(3)
 Sof(C40C)=Sof(H40A)=Sof(H40B)=Sof(C41C)=Sof(H41A)=Sof(H41B)=Sof(C42C)=
 Sof(H42A)=Sof(H42B)=Sof(C43C)=Sof(H43A)=Sof(H43B)=Sof(C44C)=Sof(H44A)=
 Sof(H44B)=Sof(C45C)=Sof(H45A)=Sof(H45B)=Sof(C46C)=Sof(H46A)=Sof(H46B)=
 Sof(C47C)=Sof(H47A)=Sof(H47B)=Sof(H47C)=FVAR(3)
 Sof(H31B)=Sof(C32G)=Sof(H32G)=Sof(H32H)=Sof(C33G)=Sof(H33G)=Sof(H33H)=
 Sof(C34G)=Sof(H34G)=Sof(H34H)=Sof(C35G)=Sof(H35G)=Sof(H35H)=Sof(C36G)=
 Sof(H36G)=Sof(H36H)=Sof(C37G)=Sof(H37G)=Sof(H37H)=Sof(C38G)=Sof(H38G)=
 Sof(H38H)=Sof(C39G)=Sof(H39J)=Sof(H39K)=Sof(H39L)=1-FVAR(4)
 Sof(H31F)=Sof(C32F)=Sof(H32E)=Sof(H32F)=Sof(C33F)=Sof(H33E)=Sof(H33F)=
 Sof(C34F)=Sof(H34E)=Sof(H34F)=Sof(C35F)=Sof(H35E)=Sof(H35F)=Sof(C36F)=
 Sof(H36E)=Sof(H36F)=Sof(C37F)=Sof(H37E)=Sof(H37F)=Sof(C38F)=Sof(H38E)=
 Sof(H38F)=Sof(C39F)=Sof(H39G)=Sof(H39H)=Sof(H39I)=FVAR(4)
 Sof(C3G)=Sof(C4G)=Sof(C18G)=Sof(H18G)=Sof(C19G)=Sof(C20G)=Sof(C21G)=Sof(H21G)=
 Sof(C22G)=Sof(C23G)=Sof(C24G)=Sof(H24G)=Sof(C25G)=Sof(C26G)=Sof(H26G)=
 Sof(H26H)=Sof(H26I)=Sof(C27G)=Sof(H27G)=Sof(C28G)=Sof(H28G)=Sof(C29G)=
 Sof(H29G)=Sof(C30G)=Sof(H30G)=1-FVAR(5)
 Sof(C3F)=Sof(C4F)=Sof(C18F)=Sof(H18F)=Sof(C19F)=Sof(C20F)=Sof(C21F)=Sof(H21F)=
 Sof(C22F)=Sof(C23F)=Sof(C24F)=Sof(H24F)=Sof(C25F)=Sof(C26F)=Sof(H26D)=
 Sof(H26E)=Sof(H26F)=Sof(C27F)=Sof(H27F)=Sof(C28F)=Sof(H28F)=Sof(C29F)=
 Sof(H29F)=Sof(C30F)=Sof(H30F)=FVAR(5)
9.a Ternary CH refined with riding coordinates:
 C31(H31), C31(H31D), C31C(H31C), C31C(H31A), C31F(H31F), C31F(H31B)
9.b Secondary CH2 refined with riding coordinates:
 C32(H32I,H32J), C33(H33I,H33J), C34(H34I,H34J), C35(H35I,H35J), C36(H36I,
 H36J), C37(H37I,H37J), C38(H38I,H38J), C40(H40G,H40H), C41(H41G,H41H),
 C42(H42G,H42H), C43(H43G,H43H), C44(H44G,H44H), C45(H45G,H45H), C46(H46G,H46H),
  C40A(H40I,H40J), C41A(H41I,H41J), C42A(H42I,H42J), C43A(H43I,H43J), C44A(H44I,
 H44J), C45A(H45I,H45J), C46A(H46I,H46J), C32C(H32A,H32B), C33C(H33A,H33B),
 C34C(H34A,H34B), C35C(H35A,H35B), C36C(H36A,H36B), C37C(H37A,H37B), C38C(H38A,
 H38B), C40C(H40A,H40B), C41C(H41A,H41B), C42C(H42A,H42B), C43C(H43A,H43B),
 C44C(H44A,H44B), C45C(H45A,H45B), C46C(H46A,H46B), C32D(H32C,H32D), C33D(H33C,
 H33D), C34D(H34C,H34D), C35D(H35C,H35D), C36D(H36C,H36D), C37D(H37C,H37D),
 C38D(H38C,H38D), C40D(H40C,H40D), C41D(H41C,H41D), C42D(H42C,H42D), C43D(H43C,
 H43D), C44D(H44C,H44D), C45D(H45C,H45D), C46D(H46C,H46D), C32F(H32E,H32F),
 C33F(H33E,H33F), C34F(H34E,H34F), C35F(H35E,H35F), C36F(H36E,H36F), C37F(H37E,
 H37F), C38F(H38E,H38F), C32G(H32G,H32H), C33G(H33G,H33H), C34G(H34G,H34H),
 C35G(H35G,H35H), C36G(H36G,H36H), C37G(H37G,H37H), C38G(H38G,H38H), C40F(H40E,
 H40F), C41F(H41E,H41F), C42F(H42E,H42F), C43F(H43E,H43F), C44F(H44E,H44F),
 C45F(H45E,H45F), C46F(H46E,H46F)
9.c Aromatic/amide H refined with riding coordinates:
 C5(H5), C8(H8), C11(H11), C14(H14), C15(H15), C16(H16), C17(H17), C18(H18),
 C21(H21), C24(H24), C27(H27), C28(H28), C29(H29), C30(H30), C5C(H5C), C8C(H8C),
  C11C(H11C), C14C(H14C), C15C(H15C), C16C(H16C), C17C(H17C), C18C(H18C),
 C21C(H21C), C24C(H24C), C27C(H27C), C28C(H28C), C29C(H29C), C30C(H30C),
 C5F(H5F), C8F(H8F), C11F(H11F), C14F(H14F), C15F(H15F), C16F(H16F), C17F(H17F),
  C18F(H18F), C21F(H21F), C24F(H24F), C27F(H27F), C28F(H28F), C29F(H29F),
 C30F(H30F), C18G(H18G), C21G(H21G), C24G(H24G), C27G(H27G), C28G(H28G),
 C29G(H29G), C30G(H30G)
9.d Idealised Me refined as rotating group:
 C13(H13G,H13H,H13I), C26(H26J,H26K,H26L), C39(H39M,H39N,H39O), C47(H47J,H47K,
 H47L), C47A(H47M,H47N,H47O), C13C(H13A,H13B,H13C), C26C(H26A,H26B,H26C),
 C39C(H39A,H39B,H39C), C47C(H47A,H47B,H47C), C39D(H39D,H39E,H39F), C47D(H47D,
 H47E,H47F), C13F(H13D,H13E,H13F), C26F(H26D,H26E,H26F), C26G(H26G,H26H,H26I),
 C39F(H39G,H39H,H39I), C39G(H39J,H39K,H39L), C47F(H47G,H47H,H47I)
;

loop_
_space_group_symop_operation_xyz
'x, y, z'
'-x, -y, -z'

loop_
_atom_site_label
_atom_site_type_symbol
_atom_site_fract_x
_atom_site_fract_y
_atom_site_fract_z
_atom_site_U_iso_or_equiv
_atom_site_adp_type
_atom_site_occupancy
_atom_site_site_symmetry_order
_atom_site_calc_flag
_atom_site_refinement_flags_posn
_atom_site_refinement_flags_adp
_atom_site_refinement_flags_occupancy
_atom_site_disorder_assembly
_atom_site_disorder_group
N1 N 0.0726(3) 0.8296(2) 0.0406(2) 0.0455(13) Uani 1 1 d . . . . .
C1 C 0.1336(4) 0.8749(3) 0.0384(3) 0.0414(15) Uani 1 1 d . . . . .
C2 C 0.1120(4) 0.9461(3) -0.0195(3) 0.0373(14) Uani 1 1 d . . . . .
C3 C 0.0334(4) 0.9440(3) -0.0536(3) 0.0392(15) Uani 1 1 d . . . . .
C4 C 0.0124(4) 0.8703(3) -0.0160(3) 0.0417(15) Uani 1 1 d . . . . .
C5 C 0.2066(4) 0.8590(3) 0.0818(3) 0.0390(14) Uani 1 1 d . . . . .
H5 H 0.2202 0.8109 0.1205 0.047 Uiso 1 1 calc R U . . .
C6 C 0.2601(4) 0.9136(3) 0.0688(3) 0.0383(14) Uani 1 1 d . . . . .
C7 C 0.2411(4) 0.9851(3) 0.0093(3) 0.0391(14) Uani 1 1 d . . . . .
C8 C 0.1655(4) 0.9997(3) -0.0324(3) 0.0424(15) Uani 1 1 d . . . . .
H8 H 0.1505 1.0479 -0.0708 0.051 Uiso 1 1 calc R U . . .
C9 C 0.3377(4) 0.8993(3) 0.1127(3) 0.0416(15) Uani 1 1 d . . . . .
C10 C 0.3958(4) 0.9526(3) 0.0942(3) 0.0457(16) Uani 1 1 d . . . . .
C11 C 0.3753(4) 1.0220(3) 0.0336(3) 0.0500(16) Uani 1 1 d . . . . .
H11 H 0.4157 1.0574 0.0209 0.060 Uiso 1 1 calc R U . . .
C12 C 0.3008(4) 1.0393(3) -0.0065(3) 0.0446(15) Uani 1 1 d . . . . .
C13 C 0.2781(5) 1.1149(3) -0.0690(3) 0.0597(18) Uani 1 1 d . . . . .
H13G H 0.2814 1.1064 -0.1096 0.090 Uiso 1 1 calc R U . . .
H13H H 0.3238 1.1460 -0.0731 0.090 Uiso 1 1 calc R U . . .
H13I H 0.2142 1.1412 -0.0646 0.090 Uiso 1 1 calc R U . . .
C14 C 0.3560(4) 0.8331(3) 0.1754(3) 0.0470(16) Uani 1 1 d . . . . .
H14 H 0.3163 0.7969 0.1897 0.056 Uiso 1 1 calc R U . . .
C15 C 0.4307(4) 0.8203(4) 0.2159(3) 0.0530(17) Uani 1 1 d . . . . .
H15 H 0.4421 0.7755 0.2578 0.064 Uiso 1 1 calc R U . . .
C16 C 0.4891(5) 0.8724(4) 0.1960(3) 0.0590(18) Uani 1 1 d . . . . .
H16 H 0.5409 0.8630 0.2239 0.071 Uiso 1 1 calc R U . . .
C17 C 0.4723(5) 0.9374(4) 0.1362(3) 0.0551(17) Uani 1 1 d . . . . .
H17 H 0.5129 0.9729 0.1227 0.066 Uiso 1 1 calc R U . . .
C18 C -0.0594(4) 0.8501(3) -0.0363(3) 0.0461(16) Uani 1 1 d . . . . .
H18 H -0.0729 0.8007 -0.0106 0.055 Uiso 1 1 calc R U . . .
C19 C -0.1122(4) 0.9018(3) -0.0943(3) 0.0432(15) Uani 1 1 d . . . . .
C20 C -0.0918(4) 0.9766(3) -0.1324(3) 0.0410(15) Uani 1 1 d . . . . .
C21 C -0.0181(4) 0.9947(3) -0.1108(3) 0.0444(15) Uani 1 1 d . . . . .
H21 H -0.0031 1.0436 -0.1364 0.053 Uiso 1 1 calc R U . . .
C22 C -0.1896(4) 0.8827(4) -0.1164(3) 0.0491(16) Uani 1 1 d . . . . .
C23 C -0.2440(4) 0.9376(4) -0.1732(3) 0.0505(17) Uani 1 1 d . . . . .
C24 C -0.2212(4) 1.0108(4) -0.2091(3) 0.0507(17) Uani 1 1 d . . . . .
H24 H -0.2593 1.0478 -0.2469 0.061 Uiso 1 1 calc R U . . .
C25 C -0.1471(4) 1.0304(3) -0.1920(3) 0.0480(16) Uani 1 1 d . . . . .
C26 C -0.1253(5) 1.1077(4) -0.2329(3) 0.0603(18) Uani 1 1 d . . . . .
H26J H -0.1310 1.1336 -0.2040 0.090 Uiso 1 1 calc R U . . .
H26K H -0.1698 1.1370 -0.2710 0.090 Uiso 1 1 calc R U . . .
H26L H -0.0606 1.1033 -0.2508 0.090 Uiso 1 1 calc R U . . .
C27 C -0.2123(5) 0.8108(4) -0.0829(4) 0.0620(18) Uani 1 1 d . . . . .
H27 H -0.1759 0.7727 -0.0446 0.074 Uiso 1 1 calc R U . . .
C28 C -0.2863(5) 0.7941(4) -0.1040(4) 0.070(2) Uani 1 1 d . . . . .
H28 H -0.3004 0.7447 -0.0804 0.084 Uiso 1 1 calc R U . . .
C29 C -0.3408(5) 0.8492(5) -0.1600(4) 0.068(2) Uani 1 1 d . . . . .
H29 H -0.3924 0.8377 -0.1743 0.081 Uiso 1 1 calc R U . . .
C30 C -0.3196(5) 0.9194(4) -0.1938(3) 0.0594(18) Uani 1 1 d . . . . .
H30 H -0.3564 0.9569 -0.2321 0.071 Uiso 1 1 calc R U . . .
C31 C 0.0871(5) 0.7465(3) 0.0831(3) 0.0524(17) Uani 1 1 d . . . . .
H31 H 0.1266 0.7455 0.1183 0.063 Uiso 0.269(12) 1 calc R U P A 1
H31D H 0.1402 0.7348 0.1143 0.063 Uiso 0.731(12) 1 calc R U P A 2
C32 C 0.0086(5) 0.7230(4) 0.1283(4) 0.075(2) Uani 1 1 d D . . . .
H32I H 0.0283 0.6683 0.1591 0.090 Uiso 1 1 calc R U . . .
H32J H -0.0436 0.7279 0.1000 0.090 Uiso 1 1 calc R U . . .
C33 C -0.0311(5) 0.7610(3) 0.1713(3) 0.065(2) Uani 1 1 d D . . . .
H33I H -0.0522 0.8157 0.1407 0.079 Uiso 1 1 calc R U . . .
H33J H 0.0208 0.7567 0.1996 0.079 Uiso 1 1 calc R U . . .
C34 C -0.1111(5) 0.7343(4) 0.2175(4) 0.078(2) Uani 1 1 d D . . . .
H34I H -0.1626 0.7388 0.1888 0.093 Uiso 1 1 calc R U . . .
H34J H -0.0897 0.6794 0.2474 0.093 Uiso 1 1 calc R U . . .
C35 C -0.1530(5) 0.7694(4) 0.2616(3) 0.075(2) Uani 1 1 d D . . . .
H35I H -0.1737 0.8244 0.2322 0.090 Uiso 1 1 calc R U . . .
H35J H -0.1022 0.7639 0.2914 0.090 Uiso 1 1 calc R U . . .
C36 C -0.2337(5) 0.7420(4) 0.3060(4) 0.073(2) Uani 1 1 d D . . . .
H36I H -0.2864 0.7522 0.2758 0.087 Uiso 1 1 calc R U . . .
H36J H -0.2149 0.6862 0.3319 0.087 Uiso 1 1 calc R U . . .
C37 C -0.2714(5) 0.7709(4) 0.3549(3) 0.082(2) Uani 1 1 d D . . . .
H37I H -0.2868 0.8270 0.3297 0.098 Uiso 1 1 calc R U . . .
H37J H -0.2201 0.7577 0.3872 0.098 Uiso 1 1 calc R U . . .
C38 C -0.3552(5) 0.7459(4) 0.3955(4) 0.093(3) Uani 1 1 d D . . . .
H38I H -0.3397 0.6898 0.4209 0.111 Uiso 1 1 calc R U . . .
H38J H -0.4064 0.7587 0.3632 0.111 Uiso 1 1 calc R U . . .
C39 C -0.3951(7) 0.7759(5) 0.4459(4) 0.108(3) Uani 1 1 d D . . . .
H39M H -0.4168 0.8310 0.4216 0.161 Uiso 1 1 calc R U . . .
H39N H -0.3460 0.7642 0.4787 0.161 Uiso 1 1 calc R U . . .
H39O H -0.4484 0.7520 0.4701 0.161 Uiso 1 1 calc R U . . .
C40 C 0.156(2) 0.7021(19) 0.0632(16) 0.049(3) Uani 0.269(12) 1 d D . P A 1
H40G H 0.1264 0.6622 0.0635 0.059 Uiso 0.269(12) 1 calc R U P A 1
H40H H 0.2035 0.6760 0.1002 0.059 Uiso 0.269(12) 1 calc R U P A 1
C41 C 0.210(3) 0.730(2) -0.001(2) 0.061(3) Uani 0.269(12) 1 d D . P A 1
H41G H 0.2448 0.7665 -0.0002 0.074 Uiso 0.269(12) 1 calc R U P A 1
H41H H 0.1630 0.7596 -0.0385 0.074 Uiso 0.269(12) 1 calc R U P A 1
C42 C 0.279(4) 0.677(3) -0.021(3) 0.081(5) Uani 0.269(12) 1 d D . P A 1
H42G H 0.3160 0.6395 0.0198 0.098 Uiso 0.269(12) 1 calc R U P A 1
H42H H 0.2415 0.6484 -0.0329 0.098 Uiso 0.269(12) 1 calc R U P A 1
C43 C 0.346(4) 0.705(3) -0.077(3) 0.106(5) Uani 0.269(12) 1 d D . P A 1
H43G H 0.3971 0.7151 -0.0581 0.128 Uiso 0.269(12) 1 calc R U P A 1
H43H H 0.3125 0.7547 -0.1111 0.128 Uiso 0.269(12) 1 calc R U P A 1
C44 C 0.393(3) 0.663(2) -0.1159(17) 0.108(5) Uani 0.269(12) 1 d D . P A 1
H44G H 0.3424 0.6578 -0.1399 0.130 Uiso 0.269(12) 1 calc R U P A 1
H44H H 0.4322 0.6953 -0.1514 0.130 Uiso 0.269(12) 1 calc R U P A 1
C45 C 0.452(3) 0.588(2) -0.0810(15) 0.141(6) Uani 0.269(12) 1 d D . P A 1
H45G H 0.4086 0.5524 -0.0546 0.169 Uiso 0.269(12) 1 calc R U P A 1
H45H H 0.4901 0.5897 -0.0474 0.169 Uiso 0.269(12) 1 calc R U P A 1
C46 C 0.517(3) 0.552(3) -0.119(2) 0.161(11) Uani 0.269(12) 1 d D . P A 1
H46G H 0.5382 0.4979 -0.0881 0.194 Uiso 0.269(12) 1 calc R U P A 1
H46H H 0.5733 0.5761 -0.1325 0.194 Uiso 0.269(12) 1 calc R U P A 1
C47 C 0.474(6) 0.560(5) -0.182(3) 0.166(14) Uani 0.269(12) 1 d D . P A 1
H47J H 0.4624 0.6131 -0.2156 0.249 Uiso 0.269(12) 1 calc R U P A 1
H47K H 0.4145 0.5416 -0.1695 0.249 Uiso 0.269(12) 1 calc R U P A 1
H47L H 0.5180 0.5293 -0.2005 0.249 Uiso 0.269(12) 1 calc R U P A 1
C40A C 0.1279(7) 0.7057(6) 0.0380(6) 0.049(3) Uani 0.731(12) 1 d D . P A 2
H40I H 0.1358 0.6502 0.0669 0.059 Uiso 0.731(12) 1 calc R U P A 2
H40J H 0.0809 0.7199 0.0024 0.059 Uiso 0.731(12) 1 calc R U P A 2
C41A C 0.2190(10) 0.7223(9) 0.0044(9) 0.061(3) Uani 0.731(12) 1 d D . P A 2
H41I H 0.2640 0.7136 0.0394 0.074 Uiso 0.731(12) 1 calc R U P A 2
H41J H 0.2093 0.7768 -0.0285 0.074 Uiso 0.731(12) 1 calc R U P A 2
C42A C 0.2636(11) 0.6771(11) -0.0326(10) 0.081(5) Uani 0.731(12) 1 d D . P A 2
H42I H 0.2700 0.6226 -0.0004 0.098 Uiso 0.731(12) 1 calc R U P A 2
H42J H 0.2200 0.6879 -0.0693 0.098 Uiso 0.731(12) 1 calc R U P A 2
C43A C 0.3563(12) 0.6904(10) -0.0633(11) 0.106(5) Uani 0.731(12) 1 d D . P A 2
H43I H 0.3951 0.6908 -0.0290 0.128 Uiso 0.731(12) 1 calc R U P A 2
H43J H 0.3470 0.7419 -0.1019 0.128 Uiso 0.731(12) 1 calc R U P A 2
C44A C 0.4124(9) 0.6370(8) -0.0886(8) 0.108(5) Uani 0.731(12) 1 d D . P A 2
H44I H 0.4302 0.5872 -0.0485 0.130 Uiso 0.731(12) 1 calc R U P A 2
H44J H 0.3699 0.6303 -0.1169 0.130 Uiso 0.731(12) 1 calc R U P A 2
C45A C 0.4980(9) 0.6547(9) -0.1280(8) 0.141(6) Uani 0.731(12) 1 d D . P A 2
H45I H 0.5398 0.6634 -0.1007 0.169 Uiso 0.731(12) 1 calc R U P A 2
H45J H 0.4801 0.7033 -0.1694 0.169 Uiso 0.731(12) 1 calc R U P A 2
C46A C 0.5543(11) 0.5987(11) -0.1502(10) 0.161(11) Uani 0.731(12) 1 d D . P A 2
H46I H 0.5684 0.5485 -0.1100 0.194 Uiso 0.731(12) 1 calc R U P A 2
H46J H 0.6151 0.6142 -0.1694 0.194 Uiso 0.731(12) 1 calc R U P A 2
C47A C 0.5038(18) 0.5918(16) -0.2026(11) 0.166(14) Uani 0.731(12) 1 d D . P A 2
H47M H 0.4691 0.6420 -0.2337 0.249 Uiso 0.731(12) 1 calc R U P A 2
H47N H 0.4593 0.5576 -0.1799 0.249 Uiso 0.731(12) 1 calc R U P A 2
H47O H 0.5500 0.5714 -0.2286 0.249 Uiso 0.731(12) 1 calc R U P A 2
N1C N 0.8933(3) 0.4951(2) 0.3812(2) 0.0417(12) Uani 1 1 d . . . . .
C1C C 0.8384(4) 0.5066(3) 0.4328(3) 0.0414(15) Uani 1 1 d . . . . .
C2C C 0.8748(4) 0.5537(3) 0.4515(3) 0.0340(14) Uani 1 1 d . . . . .
C3C C 0.9576(4) 0.5721(3) 0.4089(3) 0.0325(13) Uani 1 1 d . . . . .
C4C C 0.9674(4) 0.5352(3) 0.3662(3) 0.0387(14) Uani 1 1 d . . . . .
C5C C 0.7580(4) 0.4784(3) 0.4644(3) 0.0390(14) Uani 1 1 d . . . . .
H5C H 0.7330 0.4475 0.4509 0.047 Uiso 1 1 calc R U . . .
C6C C 0.7148(4) 0.4958(3) 0.5159(3) 0.0379(14) Uani 1 1 d . . . . .
C7C C 0.7507(4) 0.5439(3) 0.5356(3) 0.0360(14) Uani 1 1 d . . . . .
C8C C 0.8314(4) 0.5716(3) 0.5017(3) 0.0351(14) Uani 1 1 d . . . . .
H8C H 0.8565 0.6035 0.5140 0.042 Uiso 1 1 calc R U . . .
C9C C 0.6326(4) 0.4647(3) 0.5522(3) 0.0418(15) Uani 1 1 d . . . . .
C10C C 0.5908(4) 0.4833(3) 0.6041(3) 0.0447(15) Uani 1 1 d . . . . .
C11C C 0.6292(4) 0.5325(3) 0.6209(3) 0.0480(16) Uani 1 1 d . . . . .
H11C H 0.5997 0.5450 0.6559 0.058 Uiso 1 1 calc R U . . .
C12C C 0.7058(4) 0.5618(3) 0.5891(3) 0.0407(15) Uani 1 1 d . . . . .
C13C C 0.7443(4) 0.6105(3) 0.6106(3) 0.0552(17) Uani 1 1 d . . . . .
H13A H 0.8089 0.5862 0.6275 0.083 Uiso 1 1 calc R U . . .
H13B H 0.7045 0.6172 0.6469 0.083 Uiso 1 1 calc R U . . .
H13C H 0.7447 0.6602 0.5715 0.083 Uiso 1 1 calc R U . . .
C14C C 0.5937(4) 0.4152(3) 0.5380(3) 0.0499(16) Uani 1 1 d . . . . .
H14C H 0.6207 0.4023 0.5027 0.060 Uiso 1 1 calc R U . . .
C15C C 0.5181(5) 0.3851(4) 0.5736(4) 0.0624(19) Uani 1 1 d . . . . .
H15C H 0.4937 0.3515 0.5632 0.075 Uiso 1 1 calc R U . . .
C16C C 0.4765(5) 0.4039(4) 0.6256(3) 0.0610(19) Uani 1 1 d . . . . .
H16C H 0.4236 0.3835 0.6500 0.073 Uiso 1 1 calc R U . . .
C17C C 0.5127(4) 0.4517(4) 0.6408(3) 0.0544(17) Uani 1 1 d . . . . .
H17C H 0.4851 0.4638 0.6764 0.065 Uiso 1 1 calc R U . . .
C18C C 1.0392(4) 0.5420(3) 0.3199(3) 0.0407(15) Uani 1 1 d . . . . .
H18C H 1.0437 0.5173 0.2916 0.049 Uiso 1 1 calc R U . . .
C19C C 1.1060(4) 0.5850(3) 0.3138(3) 0.0394(15) Uani 1 1 d . . . . .
C20C C 1.0971(4) 0.6229(3) 0.3558(3) 0.0364(14) Uani 1 1 d . . . . .
C21C C 1.0223(4) 0.6159(3) 0.4021(3) 0.0381(14) Uani 1 1 d . . . . .
H21C H 1.0158 0.6419 0.4295 0.046 Uiso 1 1 calc R U . . .
C22C C 1.1851(4) 0.5902(3) 0.2671(3) 0.0448(15) Uani 1 1 d . . . . .
C23C C 1.2516(4) 0.6333(3) 0.2630(3) 0.0456(16) Uani 1 1 d . . . . .
C24C C 1.2381(4) 0.6710(3) 0.3059(3) 0.0460(16) Uani 1 1 d . . . . .
H24C H 1.2830 0.7003 0.3029 0.055 Uiso 1 1 calc R U . . .
C25C C 1.1664(4) 0.6674(3) 0.3498(3) 0.0414(15) Uani 1 1 d . . . . .
C26C C 1.1584(4) 0.7076(3) 0.3938(3) 0.0502(16) Uani 1 1 d . . . . .
H26A H 1.0985 0.7444 0.3842 0.075 Uiso 1 1 calc R U . . .
H26B H 1.2111 0.7341 0.3839 0.075 Uiso 1 1 calc R U . . .
H26C H 1.1601 0.6704 0.4420 0.075 Uiso 1 1 calc R U . . .
C27C C 1.2001(5) 0.5534(3) 0.2248(3) 0.0546(17) Uani 1 1 d . . . . .
H27C H 1.1557 0.5246 0.2258 0.066 Uiso 1 1 calc R U . . .
C28C C 1.2773(5) 0.5579(4) 0.1820(4) 0.067(2) Uani 1 1 d . . . . .
H28C H 1.2857 0.5322 0.1543 0.081 Uiso 1 1 calc R U . . .
C29C C 1.3423(5) 0.5997(4) 0.1794(4) 0.065(2) Uani 1 1 d . . . . .
H29C H 1.3959 0.6024 0.1503 0.078 Uiso 1 1 calc R U . . .
C30C C 1.3292(4) 0.6372(3) 0.2187(3) 0.0552(17) Uani 1 1 d . . . . .
H30C H 1.3737 0.6666 0.2160 0.066 Uiso 1 1 calc R U . . .
C31C C 0.8776(5) 0.4512(3) 0.3471(3) 0.0506(17) Uani 1 1 d . . . . .
H31C H 0.8121 0.4501 0.3663 0.061 Uiso 0.533(7) 1 calc R U P B 1
H31A H 0.8399 0.4206 0.3866 0.061 Uiso 0.467(7) 1 calc R U P B 2
C32C C 0.8374(10) 0.5044(7) 0.2761(7) 0.041(3) Uani 0.533(7) 1 d D . P B 1
H32A H 0.8869 0.5330 0.2494 0.049 Uiso 0.533(7) 1 calc R U P B 1
H32B H 0.8290 0.4721 0.2549 0.049 Uiso 0.533(7) 1 calc R U P B 1
C33C C 0.7484(12) 0.5605(10) 0.2655(9) 0.059(3) Uani 0.533(7) 1 d D . P B 1
H33A H 0.7557 0.5946 0.2850 0.071 Uiso 0.533(7) 1 calc R U P B 1
H33B H 0.6974 0.5332 0.2912 0.071 Uiso 0.533(7) 1 calc R U P B 1
C34C C 0.7185(10) 0.6078(10) 0.1931(8) 0.049(4) Uani 0.533(7) 1 d D . P B 1
H34A H 0.7711 0.6337 0.1684 0.059 Uiso 0.533(7) 1 calc R U P B 1
H34B H 0.7136 0.5724 0.1744 0.059 Uiso 0.533(7) 1 calc R U P B 1
C35C C 0.6316(13) 0.6658(12) 0.1741(8) 0.073(4) Uani 0.533(7) 1 d D . P B 1
H35A H 0.6376 0.7047 0.1883 0.088 Uiso 0.533(7) 1 calc R U P B 1
H35B H 0.5785 0.6417 0.2002 0.088 Uiso 0.533(7) 1 calc R U P B 1
C36C C 0.6073(11) 0.7046(10) 0.1006(7) 0.059(4) Uani 0.533(7) 1 d D . P B 1
H36A H 0.6624 0.7263 0.0756 0.071 Uiso 0.533(7) 1 calc R U P B 1
H36B H 0.6022 0.6645 0.0876 0.071 Uiso 0.533(7) 1 calc R U P B 1
C37C C 0.5240(13) 0.7642(12) 0.0735(7) 0.064(3) Uani 0.533(7) 1 d D . P B 1
H37A H 0.5284 0.8058 0.0845 0.076 Uiso 0.533(7) 1 calc R U P B 1
H37B H 0.4676 0.7436 0.0972 0.076 Uiso 0.533(7) 1 calc R U P B 1
C38C C 0.5093(10) 0.7966(8) -0.0009(6) 0.063(3) Uani 0.533(7) 1 d D . P B 1
H38A H 0.5102 0.7545 -0.0124 0.076 Uiso 0.533(7) 1 calc R U P B 1
H38B H 0.5634 0.8209 -0.0247 0.076 Uiso 0.533(7) 1 calc R U P B 1
C39C C 0.4195(17) 0.8540(18) -0.0281(16) 0.070(4) Uani 0.533(7) 1 d D . P B 1
H39A H 0.4180 0.8741 -0.0778 0.104 Uiso 0.533(7) 1 calc R U P B 1
H39B H 0.4168 0.8956 -0.0162 0.104 Uiso 0.533(7) 1 calc R U P B 1
H39C H 0.3651 0.8296 -0.0080 0.104 Uiso 0.533(7) 1 calc R U P B 1
C40C C 0.9059(10) 0.3651(7) 0.3908(8) 0.038(2) Uani 0.451(7) 1 d D . P B 1
H40A H 0.8536 0.3493 0.4234 0.045 Uiso 0.451(7) 1 calc R U P B 1
H40B H 0.9080 0.3412 0.3600 0.045 Uiso 0.451(7) 1 calc R U P B 1
C41C C 0.9943(14) 0.3305(10) 0.4306(11) 0.056(2) Uani 0.451(7) 1 d D . P B 1
H41A H 0.9925 0.3537 0.4620 0.067 Uiso 0.451(7) 1 calc R U P B 1
H41B H 1.0471 0.3459 0.3984 0.067 Uiso 0.451(7) 1 calc R U P B 1
C42C C 1.0186(13) 0.2466(9) 0.4720(9) 0.054(4) Uani 0.451(7) 1 d D . P B 1
H42A H 0.9612 0.2299 0.4976 0.065 Uiso 0.451(7) 1 calc R U P B 1
H42B H 1.0330 0.2238 0.4398 0.065 Uiso 0.451(7) 1 calc R U P B 1
C43C C 1.0967(18) 0.2140(11) 0.5208(13) 0.083(3) Uani 0.451(7) 1 d D . P B 1
H43A H 1.0822 0.2366 0.5530 0.100 Uiso 0.451(7) 1 calc R U P B 1
H43B H 1.1541 0.2307 0.4952 0.100 Uiso 0.451(7) 1 calc R U P B 1
C44C C 1.1208(19) 0.1302(11) 0.5618(12) 0.139(8) Uani 0.451(7) 1 d D U P B 1
H44A H 1.1629 0.1182 0.5996 0.167 Uiso 0.451(7) 1 calc R U P B 1
H44B H 1.0621 0.1114 0.5821 0.167 Uiso 0.451(7) 1 calc R U P B 1
C45C C 1.167(2) 0.0903(17) 0.5227(17) 0.159(7) Uani 0.451(7) 1 d D U P B 1
H45A H 1.1880 0.1286 0.4791 0.191 Uiso 0.451(7) 1 calc R U P B 1
H45B H 1.1182 0.0704 0.5113 0.191 Uiso 0.451(7) 1 calc R U P B 1
C46C C 1.249(2) 0.0269(16) 0.5512(14) 0.180(7) Uani 0.451(7) 1 d D U P B 1
H46A H 1.2259 -0.0195 0.5842 0.216 Uiso 0.451(7) 1 calc R U P B 1
H46B H 1.2902 0.0394 0.5759 0.216 Uiso 0.451(7) 1 calc R U P B 1
C47C C 1.304(3) 0.012(2) 0.4957(19) 0.200(8) Uani 0.451(7) 1 d D U P B 1
H47A H 1.2728 0.0462 0.4518 0.301 Uiso 0.451(7) 1 calc R U P B 1
H47B H 1.3076 -0.0407 0.5050 0.301 Uiso 0.451(7) 1 calc R U P B 1
H47C H 1.3681 0.0213 0.4940 0.301 Uiso 0.451(7) 1 calc R U P B 1
C32D C 0.8001(12) 0.4803(8) 0.3044(8) 0.041(3) Uani 0.467(7) 1 d D . P B 2
H32C H 0.7458 0.4607 0.3328 0.049 Uiso 0.467(7) 1 calc R U P B 2
H32D H 0.8129 0.4579 0.2720 0.049 Uiso 0.467(7) 1 calc R U P B 2
C33D C 0.7680(15) 0.5629(9) 0.2636(12) 0.059(3) Uani 0.467(7) 1 d D . P B 2
H33C H 0.8223 0.5838 0.2362 0.071 Uiso 0.467(7) 1 calc R U P B 2
H33D H 0.7507 0.5858 0.2955 0.071 Uiso 0.467(7) 1 calc R U P B 2
C34D C 0.6869(13) 0.5886(11) 0.2165(10) 0.049(4) Uani 0.467(7) 1 d D . P B 2
H34C H 0.7026 0.5617 0.1876 0.059 Uiso 0.467(7) 1 calc R U P B 2
H34D H 0.6319 0.5703 0.2449 0.059 Uiso 0.467(7) 1 calc R U P B 2
C35D C 0.6554(15) 0.6693(12) 0.1709(11) 0.073(4) Uani 0.467(7) 1 d D . P B 2
H35C H 0.7076 0.6870 0.1388 0.088 Uiso 0.467(7) 1 calc R U P B 2
H35D H 0.6443 0.6974 0.1986 0.088 Uiso 0.467(7) 1 calc R U P B 2
C36D C 0.5689(12) 0.6902(11) 0.1303(9) 0.059(4) Uani 0.467(7) 1 d D . P B 2
H36C H 0.5744 0.6523 0.1126 0.071 Uiso 0.467(7) 1 calc R U P B 2
H36D H 0.5152 0.6826 0.1627 0.071 Uiso 0.467(7) 1 calc R U P B 2
C37D C 0.5411(15) 0.7645(12) 0.0730(9) 0.064(3) Uani 0.467(7) 1 d D . P B 2
H37C H 0.5964 0.7756 0.0423 0.076 Uiso 0.467(7) 1 calc R U P B 2
H37D H 0.5262 0.8027 0.0908 0.076 Uiso 0.467(7) 1 calc R U P B 2
C38D C 0.4599(12) 0.7753(8) 0.0317(8) 0.063(3) Uani 0.467(7) 1 d D . P B 2
H38C H 0.4031 0.7698 0.0612 0.076 Uiso 0.467(7) 1 calc R U P B 2
H38D H 0.4716 0.7337 0.0180 0.076 Uiso 0.467(7) 1 calc R U P B 2
C39D C 0.438(2) 0.849(2) -0.0315(17) 0.070(4) Uani 0.467(7) 1 d D . P B 2
H39D H 0.4900 0.8532 -0.0640 0.104 Uiso 0.467(7) 1 calc R U P B 2
H39E H 0.4284 0.8915 -0.0195 0.104 Uiso 0.467(7) 1 calc R U P B 2
H39F H 0.3796 0.8515 -0.0523 0.104 Uiso 0.467(7) 1 calc R U P B 2
C40D C 0.9503(8) 0.3855(6) 0.3589(6) 0.038(2) Uani 0.549(7) 1 d D . P B 2
H40C H 1.0073 0.4033 0.3333 0.045 Uiso 0.549(7) 1 calc R U P B 2
H40D H 0.9291 0.3562 0.3390 0.045 Uiso 0.549(7) 1 calc R U P B 2
C41D C 0.9786(12) 0.3330(9) 0.4301(7) 0.056(2) Uani 0.549(7) 1 d D . P B 2
H41C H 0.9220 0.3144 0.4557 0.067 Uiso 0.549(7) 1 calc R U P B 2
H41D H 0.9992 0.3623 0.4504 0.067 Uiso 0.549(7) 1 calc R U P B 2
C42D C 1.0551(10) 0.2659(8) 0.4410(7) 0.054(4) Uani 0.549(7) 1 d D . P B 2
H42C H 1.0332 0.2351 0.4232 0.065 Uiso 0.549(7) 1 calc R U P B 2
H42D H 1.1106 0.2843 0.4135 0.065 Uiso 0.549(7) 1 calc R U P B 2
C43D C 1.0862(15) 0.2163(10) 0.5116(8) 0.083(3) Uani 0.549(7) 1 d D . P B 2
H43C H 1.0329 0.1915 0.5362 0.100 Uiso 0.549(7) 1 calc R U P B 2
H43D H 1.0944 0.2498 0.5315 0.100 Uiso 0.549(7) 1 calc R U P B 2
C44D C 1.1722(14) 0.1557(10) 0.5289(12) 0.139(8) Uani 0.549(7) 1 d D U P B 2
H44C H 1.2272 0.1810 0.5141 0.167 Uiso 0.549(7) 1 calc R U P B 2
H44D H 1.1751 0.1274 0.5792 0.167 Uiso 0.549(7) 1 calc R U P B 2
C45D C 1.1864(17) 0.0998(15) 0.5028(16) 0.159(7) Uani 0.549(7) 1 d D U P B 2
H45C H 1.1574 0.1239 0.4570 0.191 Uiso 0.549(7) 1 calc R U P B 2
H45D H 1.1535 0.0581 0.5330 0.191 Uiso 0.549(7) 1 calc R U P B 2
C46D C 1.2872(17) 0.0676(13) 0.4979(13) 0.180(7) Uani 0.549(7) 1 d D U P B 2
H46C H 1.3151 0.0393 0.5442 0.216 Uiso 0.549(7) 1 calc R U P B 2
H46D H 1.3215 0.1093 0.4707 0.216 Uiso 0.549(7) 1 calc R U P B 2
C47D C 1.299(3) 0.0152(18) 0.4651(18) 0.200(8) Uani 0.549(7) 1 d D U P B 2
H47D H 1.2684 0.0425 0.4202 0.301 Uiso 0.549(7) 1 calc R U P B 2
H47E H 1.2694 -0.0284 0.4940 0.301 Uiso 0.549(7) 1 calc R U P B 2
H47F H 1.3663 -0.0026 0.4597 0.301 Uiso 0.549(7) 1 calc R U P B 2
N1F N 0.0468(3) 0.7460(3) 0.7682(2) 0.0463(13) Uani 1 1 d D . . . .
C1F C 0.1074(4) 0.7484(3) 0.7149(3) 0.0429(15) Uani 1 1 d . . . . .
C2F C 0.1839(4) 0.6849(3) 0.7386(3) 0.0424(15) Uani 1 1 d D . . . .
C5F C 0.1018(4) 0.8001(3) 0.6468(3) 0.0400(15) Uani 1 1 d . . . . .
H5F H 0.0511 0.8428 0.6311 0.048 Uiso 1 1 calc R U . . .
C6F C 0.1709(4) 0.7898(3) 0.6010(3) 0.0419(15) Uani 1 1 d . . . . .
C7F C 0.2471(4) 0.7263(3) 0.6251(3) 0.0504(17) Uani 1 1 d . . . . .
C8F C 0.2511(5) 0.6756(3) 0.6939(3) 0.0521(17) Uani 1 1 d . . . . .
H8F H 0.3022 0.6332 0.7102 0.062 Uiso 1 1 calc R U . . .
C9F C 0.1645(5) 0.8417(3) 0.5287(3) 0.0504(17) Uani 1 1 d . . . . .
C10F C 0.2347(5) 0.8278(4) 0.4839(3) 0.0576(18) Uani 1 1 d . . . . .
C11F C 0.3100(5) 0.7643(4) 0.5107(3) 0.0641(19) Uani 1 1 d . . . . .
H11F H 0.3560 0.7554 0.4799 0.077 Uiso 1 1 calc R U . . .
C12F C 0.3196(5) 0.7159(4) 0.5774(3) 0.0573(18) Uani 1 1 d . . . . .
C13F C 0.4025(5) 0.6503(4) 0.6028(3) 0.073(2) Uani 1 1 d . . . . .
H13D H 0.4359 0.6525 0.6382 0.109 Uiso 1 1 calc R U . . .
H13E H 0.4457 0.6532 0.5649 0.109 Uiso 1 1 calc R U . . .
H13F H 0.3798 0.6024 0.6220 0.109 Uiso 1 1 calc R U . . .
C14F C 0.0916(5) 0.9056(3) 0.5002(3) 0.0601(19) Uani 1 1 d . . . . .
H14F H 0.0447 0.9168 0.5294 0.072 Uiso 1 1 calc R U . . .
C15F C 0.0864(6) 0.9519(4) 0.4318(3) 0.075(2) Uani 1 1 d . . . . .
H15F H 0.0354 0.9941 0.4140 0.090 Uiso 1 1 calc R U . . .
C16F C 0.1542(6) 0.9383(4) 0.3884(3) 0.082(2) Uani 1 1 d . . . . .
H16F H 0.1500 0.9709 0.3408 0.099 Uiso 1 1 calc R U . . .
C17F C 0.2286(6) 0.8769(4) 0.4139(3) 0.074(2) Uani 1 1 d . . . . .
H17F H 0.2758 0.8679 0.3839 0.089 Uiso 1 1 calc R U . . .
C3F C 0.1665(5) 0.6416(3) 0.8109(3) 0.0514(8) Uani 0.575(8) 1 d D . P C 1
C4F C 0.0821(5) 0.6816(3) 0.8271(3) 0.0514(8) Uani 0.575(8) 1 d D . P C 1
C18F C 0.0521(12) 0.6510(9) 0.8940(4) 0.0514(8) Uani 0.575(8) 1 d D . P C 1
H18F H -0.0045 0.6755 0.9070 0.062 Uiso 0.575(8) 1 calc R U P C 1
C19F C 0.1048(9) 0.5837(7) 0.9429(5) 0.0514(8) Uani 0.575(8) 1 d D . P C 1
C20F C 0.1928(8) 0.5471(6) 0.9255(5) 0.0514(8) Uani 0.575(8) 1 d D . P C 1
C21F C 0.2225(8) 0.5773(6) 0.8578(4) 0.0514(8) Uani 0.575(8) 1 d D . P C 1
H21F H 0.2799 0.5541 0.8444 0.062 Uiso 0.575(8) 1 calc R U P C 1
C22F C 0.0739(9) 0.5512(6) 1.0144(4) 0.0514(8) Uani 0.575(8) 1 d D . P C 1
C23F C 0.1300(9) 0.4874(6) 1.0632(4) 0.0514(8) Uani 0.575(8) 1 d D . P C 1
C24F C 0.2170(9) 0.4534(6) 1.0428(5) 0.0514(8) Uani 0.575(8) 1 d D . P C 1
H24F H 0.2547 0.4098 1.0766 0.062 Uiso 0.575(8) 1 calc R U P C 1
C25F C 0.2477(8) 0.4803(5) 0.9779(5) 0.0514(8) Uani 0.575(8) 1 d D . P C 1
C26F C 0.3387(9) 0.4407(6) 0.9609(6) 0.0514(8) Uani 0.575(8) 1 d D . P C 1
H26D H 0.3264 0.4205 0.9303 0.077 Uiso 0.575(8) 1 calc R U P C 1
H26E H 0.3682 0.3989 1.0029 0.077 Uiso 0.575(8) 1 calc R U P C 1
H26F H 0.3813 0.4766 0.9384 0.077 Uiso 0.575(8) 1 calc R U P C 1
C27F C -0.0127(8) 0.5831(7) 1.0354(5) 0.0514(8) Uani 0.575(8) 1 d D . P C 1
H27F H -0.0524 0.6263 1.0026 0.062 Uiso 0.575(8) 1 calc R U P C 1
C28F C -0.0399(9) 0.5523(6) 1.1027(4) 0.0514(8) Uani 0.575(8) 1 d D . P C 1
H28F H -0.0977 0.5749 1.1162 0.062 Uiso 0.575(8) 1 calc R U P C 1
C29F C 0.0161(10) 0.4887(7) 1.1510(5) 0.0514(8) Uani 0.575(8) 1 d D . P C 1
H29F H -0.0040 0.4670 1.1972 0.062 Uiso 0.575(8) 1 calc R U P C 1
C30F C 0.1010(10) 0.4567(6) 1.1320(4) 0.0514(8) Uani 0.575(8) 1 d D . P C 1
H30F H 0.1401 0.4138 1.1654 0.062 Uiso 0.575(8) 1 calc R U P C 1
C3G C 0.1665(5) 0.6416(3) 0.8109(3) 0.0514(8) Uani 0.425(8) 1 d D . P C 2
C4G C 0.0821(5) 0.6816(3) 0.8271(3) 0.0514(8) Uani 0.425(8) 1 d D . P C 2
C18G C 0.0396(15) 0.6611(12) 0.8902(5) 0.0514(8) Uani 0.425(8) 1 d D . P C 2
H18G H -0.0169 0.6918 0.8963 0.062 Uiso 0.425(8) 1 calc R U P C 2
C19G C 0.0816(12) 0.5940(9) 0.9452(6) 0.0514(8) Uani 0.425(8) 1 d D . P C 2
C20G C 0.1651(11) 0.5486(8) 0.9325(6) 0.0514(8) Uani 0.425(8) 1 d D . P C 2
C21G C 0.2015(11) 0.5743(7) 0.8664(5) 0.0514(8) Uani 0.425(8) 1 d D . P C 2
H21G H 0.2554 0.5425 0.8589 0.062 Uiso 0.425(8) 1 calc R U P C 2
C22G C 0.0416(11) 0.5673(8) 1.0144(5) 0.0514(8) Uani 0.425(8) 1 d D . P C 2
C23G C 0.0897(12) 0.5025(8) 1.0672(5) 0.0514(8) Uani 0.425(8) 1 d D . P C 2
C24G C 0.1735(12) 0.4592(8) 1.0526(6) 0.0514(8) Uani 0.425(8) 1 d D . P C 2
H24G H 0.2062 0.4151 1.0891 0.062 Uiso 0.425(8) 1 calc R U P C 2
C25G C 0.2073(11) 0.4789(7) 0.9888(5) 0.0514(8) Uani 0.425(8) 1 d D . P C 2
C26G C 0.2886(11) 0.4293(7) 0.9727(7) 0.0514(8) Uani 0.425(8) 1 d D . P C 2
H26G H 0.2661 0.4084 0.9459 0.077 Uiso 0.425(8) 1 calc R U P C 2
H26H H 0.3169 0.3877 1.0152 0.077 Uiso 0.425(8) 1 calc R U P C 2
H26I H 0.3361 0.4593 0.9464 0.077 Uiso 0.425(8) 1 calc R U P C 2
C27G C -0.0451(11) 0.6049(9) 1.0303(6) 0.0514(8) Uani 0.425(8) 1 d D . P C 2
H27G H -0.0801 0.6484 0.9945 0.062 Uiso 0.425(8) 1 calc R U P C 2
C28G C -0.0802(11) 0.5806(8) 1.0956(6) 0.0514(8) Uani 0.425(8) 1 d D . P C 2
H28G H -0.1378 0.6072 1.1053 0.062 Uiso 0.425(8) 1 calc R U P C 2
C29G C -0.0295(12) 0.5163(8) 1.1470(6) 0.0514(8) Uani 0.425(8) 1 d D . P C 2
H29G H -0.0529 0.4992 1.1924 0.062 Uiso 0.425(8) 1 calc R U P C 2
C30G C 0.0539(12) 0.4762(8) 1.1344(6) 0.0514(8) Uani 0.425(8) 1 d D . P C 2
H30G H 0.0868 0.4316 1.1703 0.062 Uiso 0.425(8) 1 calc R U P C 2
C31F C -0.0317(4) 0.8069(3) 0.7670(3) 0.0518(17) Uani 1 1 d . . . . .
H31F H -0.0554 0.7896 0.8150 0.062 Uiso 0.461(7) 1 calc R U P D 1
H31B H -0.0542 0.7896 0.8153 0.062 Uiso 0.539(7) 1 calc R U P D 2
C32F C -0.115(3) 0.830(2) 0.725(3) 0.062(5) Uani 0.461(7) 1 d D . P D 1
H32E H -0.0956 0.8491 0.6762 0.075 Uiso 0.461(7) 1 calc R U P D 1
H32F H -0.1596 0.8712 0.7305 0.075 Uiso 0.461(7) 1 calc R U P D 1
C33F C -0.1626(13) 0.7655(11) 0.7430(14) 0.065(4) Uani 0.461(7) 1 d D . P D 1
H33E H -0.1758 0.7436 0.7926 0.078 Uiso 0.461(7) 1 calc R U P D 1
H33F H -0.1182 0.7259 0.7343 0.078 Uiso 0.461(7) 1 calc R U P D 1
C34F C -0.2527(12) 0.7834(9) 0.7067(9) 0.080(4) Uani 0.461(7) 1 d D . P D 1
H34E H -0.2974 0.8223 0.7163 0.096 Uiso 0.461(7) 1 calc R U P D 1
H34F H -0.2397 0.8065 0.6571 0.096 Uiso 0.461(7) 1 calc R U P D 1
C35F C -0.3002(10) 0.7202(9) 0.7231(10) 0.090(4) Uani 0.461(7) 1 d D . P D 1
H35E H -0.3137 0.6975 0.7727 0.109 Uiso 0.461(7) 1 calc R U P D 1
H35F H -0.2551 0.6811 0.7141 0.109 Uiso 0.461(7) 1 calc R U P D 1
C36F C -0.3897(11) 0.7368(12) 0.6868(12) 0.097(5) Uani 0.461(7) 1 d D . P D 1
H36E H -0.3758 0.7580 0.6374 0.116 Uiso 0.461(7) 1 calc R U P D 1
H36F H -0.4093 0.6879 0.7004 0.116 Uiso 0.461(7) 1 calc R U P D 1
C37F C -0.4703(13) 0.7883(13) 0.6972(16) 0.095(7) Uani 0.461(7) 1 d D . P D 1
H37E H -0.4541 0.8393 0.6779 0.114 Uiso 0.461(7) 1 calc R U P D 1
H37F H -0.4795 0.7710 0.7468 0.114 Uiso 0.461(7) 1 calc R U P D 1
C38F C -0.5614(17) 0.796(3) 0.667(3) 0.121(15) Uani 0.461(7) 1 d D . P D 1
H38E H -0.5716 0.7450 0.6788 0.146 Uiso 0.461(7) 1 calc R U P D 1
H38F H -0.5567 0.8239 0.6171 0.146 Uiso 0.461(7) 1 calc R U P D 1
C39F C -0.646(2) 0.837(3) 0.690(2) 0.125(12) Uani 0.461(7) 1 d D . P D 1
H39G H -0.7028 0.8412 0.6669 0.188 Uiso 0.461(7) 1 calc R U P D 1
H39H H -0.6373 0.8880 0.6796 0.188 Uiso 0.461(7) 1 calc R U P D 1
H39I H -0.6546 0.8085 0.7397 0.188 Uiso 0.461(7) 1 calc R U P D 1
C32G C -0.116(3) 0.8071(15) 0.727(3) 0.062(5) Uani 0.539(7) 1 d D . P D 2
H32G H -0.1725 0.8397 0.7343 0.075 Uiso 0.539(7) 1 calc R U P D 2
H32H H -0.1001 0.8325 0.6774 0.075 Uiso 0.539(7) 1 calc R U P D 2
C33G C -0.1428(11) 0.7354(10) 0.7397(12) 0.065(4) Uani 0.539(7) 1 d D . P D 2
H33G H -0.1631 0.7112 0.7879 0.078 Uiso 0.539(7) 1 calc R U P D 2
H33H H -0.0856 0.7011 0.7344 0.078 Uiso 0.539(7) 1 calc R U P D 2
C34G C -0.2189(8) 0.7402(9) 0.6963(8) 0.080(4) Uani 0.539(7) 1 d D . P D 2
H34G H -0.1960 0.7600 0.6485 0.096 Uiso 0.539(7) 1 calc R U P D 2
H34H H -0.2280 0.6881 0.7102 0.096 Uiso 0.539(7) 1 calc R U P D 2
C35G C -0.3113(8) 0.7870(9) 0.6974(9) 0.090(4) Uani 0.539(7) 1 d D . P D 2
H35G H -0.3027 0.8400 0.6792 0.109 Uiso 0.539(7) 1 calc R U P D 2
H35H H -0.3305 0.7706 0.7458 0.109 Uiso 0.539(7) 1 calc R U P D 2
C36G C -0.3916(9) 0.7875(11) 0.6601(10) 0.097(5) Uani 0.539(7) 1 d D . P D 2
H36G H -0.3774 0.8109 0.6107 0.116 Uiso 0.539(7) 1 calc R U P D 2
H36H H -0.3965 0.7344 0.6740 0.116 Uiso 0.539(7) 1 calc R U P D 2
C37G C -0.4827(11) 0.8282(12) 0.6716(13) 0.095(7) Uani 0.539(7) 1 d D . P D 2
H37G H -0.4784 0.8821 0.6541 0.114 Uiso 0.539(7) 1 calc R U P D 2
H37H H -0.4929 0.8079 0.7215 0.114 Uiso 0.539(7) 1 calc R U P D 2
C38G C -0.5676(15) 0.826(3) 0.641(3) 0.121(15) Uani 0.539(7) 1 d D . P D 2
H38G H -0.5723 0.7719 0.6582 0.146 Uiso 0.539(7) 1 calc R U P D 2
H38H H -0.5589 0.8472 0.5912 0.146 Uiso 0.539(7) 1 calc R U P D 2
C39G C -0.6594(16) 0.868(2) 0.6560(18) 0.125(12) Uani 0.539(7) 1 d D . P D 2
H39J H -0.7109 0.8649 0.6321 0.188 Uiso 0.539(7) 1 calc R U P D 2
H39K H -0.6556 0.9209 0.6402 0.188 Uiso 0.539(7) 1 calc R U P D 2
H39L H -0.6717 0.8444 0.7052 0.188 Uiso 0.539(7) 1 calc R U P D 2
C40F C 0.0042(5) 0.8785(4) 0.7493(3) 0.066(2) Uani 1 1 d . . . . .
H40E H 0.0220 0.9003 0.7005 0.079 Uiso 1 1 calc R U . . .
H40F H -0.0484 0.9157 0.7553 0.079 Uiso 1 1 calc R U . . .
C41F C 0.0876(5) 0.8693(3) 0.7902(3) 0.0592(18) Uani 1 1 d . . . . .
H41E H 0.0687 0.8528 0.8386 0.071 Uiso 1 1 calc R U . . .
H41F H 0.1391 0.8294 0.7876 0.071 Uiso 1 1 calc R U . . .
C42F C 0.1228(6) 0.9412(4) 0.7648(4) 0.075(2) Uani 1 1 d . . . . .
H42E H 0.0706 0.9808 0.7674 0.090 Uiso 1 1 calc R U . . .
H42F H 0.1404 0.9577 0.7161 0.090 Uiso 1 1 calc R U . . .
C43F C 0.2056(6) 0.9361(4) 0.8026(4) 0.082(3) Uani 1 1 d . . . . .
H43E H 0.2587 0.8976 0.7991 0.098 Uiso 1 1 calc R U . . .
H43F H 0.1889 0.9189 0.8514 0.098 Uiso 1 1 calc R U . . .
C44F C 0.2377(7) 1.0114(5) 0.7756(6) 0.114(3) Uani 1 1 d . . . . .
H44E H 0.2420 1.0327 0.7253 0.137 Uiso 1 1 calc R U . . .
H44F H 0.1878 1.0468 0.7863 0.137 Uiso 1 1 calc R U . . .
C45F C 0.3214(6) 1.0103(5) 0.7993(7) 0.128(4) Uani 1 1 d . . . . .
H45E H 0.3191 0.9849 0.8497 0.153 Uiso 1 1 calc R U . . .
H45F H 0.3268 1.0634 0.7850 0.153 Uiso 1 1 calc R U . . .
C46F C 0.4138(6) 0.9700(5) 0.7759(6) 0.108(3) Uani 1 1 d . . . . .
H46E H 0.4656 0.9603 0.8067 0.130 Uiso 1 1 calc R U . . .
H46F H 0.4036 0.9200 0.7833 0.130 Uiso 1 1 calc R U . . .
C47F C 0.4479(8) 1.0095(6) 0.7038(6) 0.132(4) Uani 1 1 d . . . . .
H47G H 0.3961 1.0242 0.6721 0.198 Uiso 1 1 calc R U . . .
H47H H 0.5004 0.9751 0.6949 0.198 Uiso 1 1 calc R U . . .
H47I H 0.4696 1.0550 0.6975 0.198 Uiso 1 1 calc R U . . .

loop_
_atom_site_aniso_label
_atom_site_aniso_U_11
_atom_site_aniso_U_22
_atom_site_aniso_U_33
_atom_site_aniso_U_23
_atom_site_aniso_U_13
_atom_site_aniso_U_12
N1 0.064(3) 0.027(3) 0.036(3) -0.006(2) -0.004(3) -0.006(3)
C1 0.058(4) 0.027(4) 0.035(4) -0.013(3) 0.007(3) -0.007(3)
C2 0.047(4) 0.025(3) 0.030(3) -0.008(3) 0.002(3) 0.001(3)
C3 0.052(4) 0.025(3) 0.031(4) -0.008(3) 0.004(3) 0.000(3)
C4 0.059(4) 0.025(3) 0.034(4) -0.011(3) 0.000(3) 0.001(3)
C5 0.048(4) 0.026(3) 0.031(3) -0.005(3) -0.001(3) 0.000(3)
C6 0.047(4) 0.026(3) 0.036(4) -0.011(3) 0.001(3) -0.004(3)
C7 0.044(4) 0.030(4) 0.035(4) -0.010(3) 0.003(3) -0.002(3)
C8 0.054(4) 0.023(3) 0.038(4) -0.007(3) 0.009(3) -0.004(3)
C9 0.049(4) 0.031(4) 0.037(4) -0.013(3) 0.006(3) -0.003(3)
C10 0.051(4) 0.038(4) 0.044(4) -0.015(3) 0.007(3) -0.012(3)
C11 0.052(4) 0.044(4) 0.055(4) -0.022(4) 0.006(4) -0.015(3)
C12 0.056(4) 0.031(4) 0.042(4) -0.013(3) 0.013(3) -0.014(3)
C13 0.065(4) 0.043(4) 0.062(4) -0.012(4) 0.004(4) -0.021(3)
C14 0.054(4) 0.038(4) 0.048(4) -0.018(3) -0.001(3) -0.010(3)
C15 0.058(4) 0.044(4) 0.048(4) -0.012(3) -0.003(4) -0.011(4)
C16 0.059(4) 0.063(5) 0.054(5) -0.023(4) -0.004(4) -0.015(4)
C17 0.060(4) 0.048(4) 0.058(5) -0.022(4) 0.001(4) -0.017(3)
C18 0.067(4) 0.034(4) 0.034(4) -0.012(3) -0.001(3) -0.011(3)
C19 0.047(4) 0.038(4) 0.038(4) -0.015(3) 0.003(3) -0.001(3)
C20 0.046(4) 0.038(4) 0.031(4) -0.015(3) 0.004(3) 0.004(3)
C21 0.056(4) 0.035(4) 0.032(4) -0.011(3) 0.006(3) -0.001(3)
C22 0.054(4) 0.045(4) 0.042(4) -0.019(4) 0.003(3) -0.001(3)
C23 0.056(4) 0.050(4) 0.038(4) -0.022(4) 0.002(3) 0.006(4)
C24 0.049(4) 0.059(5) 0.032(4) -0.018(4) -0.003(3) 0.010(3)
C25 0.056(4) 0.043(4) 0.035(4) -0.015(3) 0.002(3) 0.005(3)
C26 0.070(5) 0.051(4) 0.037(4) -0.005(3) -0.006(3) 0.003(4)
C27 0.064(5) 0.055(5) 0.063(5) -0.021(4) -0.015(4) -0.008(4)
C28 0.066(5) 0.065(5) 0.075(5) -0.026(4) -0.009(4) -0.013(4)
C29 0.055(4) 0.085(6) 0.070(5) -0.042(5) 0.002(4) -0.013(4)
C30 0.050(4) 0.078(6) 0.050(4) -0.031(4) -0.003(3) -0.004(4)
C31 0.083(5) 0.028(4) 0.037(4) -0.005(3) -0.005(4) -0.012(3)
C32 0.063(5) 0.037(4) 0.090(6) -0.003(4) 0.005(4) 0.000(4)
C33 0.119(6) 0.034(4) 0.035(4) -0.005(3) 0.005(4) -0.027(4)
C34 0.065(5) 0.034(4) 0.092(6) 0.001(4) 0.007(4) 0.001(4)
C35 0.126(7) 0.031(4) 0.053(4) -0.009(4) 0.009(5) -0.011(4)
C36 0.060(5) 0.046(4) 0.087(6) -0.011(4) 0.007(4) -0.008(4)
C37 0.127(7) 0.051(5) 0.060(5) -0.016(4) 0.004(5) -0.023(5)
C38 0.071(5) 0.073(6) 0.102(7) -0.012(5) 0.008(5) -0.019(5)
C39 0.141(8) 0.105(7) 0.068(6) -0.031(6) 0.007(6) -0.028(6)
C40 0.038(6) 0.035(4) 0.079(9) -0.027(6) -0.022(5) -0.004(5)
C41 0.080(6) 0.050(6) 0.056(5) -0.027(5) -0.005(4) -0.005(5)
C42 0.049(8) 0.069(5) 0.152(10) -0.072(7) 0.001(7) -0.012(5)
C43 0.115(9) 0.115(10) 0.108(11) -0.071(10) 0.016(8) -0.018(8)
C44 0.070(9) 0.124(14) 0.149(14) -0.090(12) -0.031(10) 0.026(9)
C45 0.117(12) 0.188(17) 0.145(14) -0.108(13) 0.029(10) -0.020(10)
C46 0.126(15) 0.23(2) 0.138(18) -0.130(19) -0.030(12) 0.065(15)
C47 0.14(2) 0.21(3) 0.147(18) -0.11(2) -0.024(15) 0.063(18)
C40A 0.038(6) 0.035(4) 0.079(9) -0.027(6) -0.022(5) -0.004(5)
C41A 0.080(6) 0.050(6) 0.056(5) -0.027(5) -0.005(4) -0.005(5)
C42A 0.049(8) 0.069(5) 0.152(10) -0.072(7) 0.001(7) -0.012(5)
C43A 0.115(9) 0.115(10) 0.108(11) -0.071(10) 0.016(8) -0.018(8)
C44A 0.070(9) 0.124(14) 0.149(14) -0.090(12) -0.031(10) 0.026(9)
C45A 0.117(12) 0.188(17) 0.145(14) -0.108(13) 0.029(10) -0.020(10)
C46A 0.126(15) 0.23(2) 0.138(18) -0.130(19) -0.030(12) 0.065(15)
C47A 0.14(2) 0.21(3) 0.147(18) -0.11(2) -0.024(15) 0.063(18)
N1C 0.056(3) 0.037(3) 0.033(3) -0.014(2) 0.001(3) -0.015(3)
C1C 0.046(4) 0.032(3) 0.033(4) -0.003(3) -0.005(3) -0.005(3)
C2C 0.044(4) 0.026(3) 0.029(3) -0.007(3) -0.007(3) -0.010(3)
C3C 0.039(3) 0.025(3) 0.026(3) -0.005(3) -0.008(3) -0.001(3)
C4C 0.050(4) 0.031(3) 0.029(3) -0.007(3) -0.007(3) -0.006(3)
C5C 0.044(4) 0.034(3) 0.033(3) -0.008(3) -0.008(3) -0.008(3)
C6C 0.040(3) 0.031(3) 0.030(3) -0.002(3) -0.005(3) -0.005(3)
C7C 0.042(3) 0.024(3) 0.031(3) -0.002(3) -0.007(3) -0.004(3)
C8C 0.046(4) 0.022(3) 0.031(3) -0.007(3) -0.008(3) -0.003(3)
C9C 0.042(4) 0.034(3) 0.038(4) -0.006(3) -0.008(3) -0.004(3)
C10C 0.039(4) 0.036(4) 0.043(4) -0.007(3) 0.000(3) 0.000(3)
C11C 0.053(4) 0.038(4) 0.045(4) -0.017(3) 0.001(3) 0.002(3)
C12C 0.041(4) 0.035(3) 0.041(4) -0.016(3) 0.001(3) -0.002(3)
C13C 0.064(4) 0.046(4) 0.057(4) -0.027(3) 0.009(3) -0.009(3)
C14C 0.049(4) 0.053(4) 0.043(4) -0.015(3) 0.002(3) -0.018(3)
C15C 0.065(5) 0.066(5) 0.059(5) -0.024(4) -0.002(4) -0.026(4)
C16C 0.049(4) 0.063(5) 0.059(5) -0.013(4) 0.000(4) -0.021(4)
C17C 0.048(4) 0.054(4) 0.049(4) -0.015(3) 0.003(3) -0.006(3)
C18C 0.063(4) 0.028(3) 0.031(3) -0.015(3) 0.004(3) -0.007(3)
C19C 0.048(4) 0.022(3) 0.038(4) -0.006(3) -0.005(3) -0.001(3)
C20C 0.046(4) 0.025(3) 0.032(3) -0.006(3) -0.005(3) -0.006(3)
C21C 0.054(4) 0.022(3) 0.032(3) -0.007(3) -0.008(3) -0.004(3)
C22C 0.057(4) 0.030(3) 0.039(4) -0.010(3) -0.001(3) -0.004(3)
C23C 0.051(4) 0.033(4) 0.044(4) -0.009(3) 0.003(3) -0.009(3)
C24C 0.052(4) 0.029(3) 0.046(4) -0.004(3) -0.006(3) -0.012(3)
C25C 0.052(4) 0.026(3) 0.035(4) -0.003(3) -0.004(3) -0.007(3)
C26C 0.065(4) 0.041(4) 0.044(4) -0.013(3) 0.000(3) -0.021(3)
C27C 0.057(4) 0.050(4) 0.058(4) -0.025(4) 0.009(4) -0.014(3)
C28C 0.075(5) 0.061(5) 0.075(5) -0.038(4) 0.021(4) -0.021(4)
C29C 0.063(5) 0.051(4) 0.074(5) -0.027(4) 0.023(4) -0.009(4)
C30C 0.054(4) 0.039(4) 0.057(4) -0.008(4) 0.008(4) -0.011(3)
C31C 0.071(4) 0.040(4) 0.042(4) -0.015(3) -0.008(3) -0.018(4)
C32C 0.066(9) 0.022(7) 0.030(9) -0.004(6) -0.003(6) -0.015(5)
C33C 0.081(8) 0.046(4) 0.049(5) -0.021(4) -0.013(5) -0.005(5)
C34C 0.062(10) 0.032(9) 0.045(12) -0.009(8) -0.007(8) -0.010(7)
C35C 0.103(10) 0.053(5) 0.057(5) -0.023(4) -0.027(6) 0.006(6)
C36C 0.062(11) 0.050(8) 0.058(11) -0.021(9) -0.009(7) -0.002(8)
C37C 0.078(7) 0.048(4) 0.050(4) -0.014(4) -0.018(5) 0.007(5)
C38C 0.069(10) 0.045(7) 0.053(9) -0.006(7) -0.005(6) -0.003(6)
C39C 0.073(9) 0.069(6) 0.056(6) -0.026(5) -0.005(6) 0.005(6)
C40C 0.041(7) 0.037(6) 0.041(8) -0.018(6) -0.003(5) -0.016(5)
C41C 0.076(7) 0.046(4) 0.043(4) -0.017(3) -0.010(4) -0.010(5)
C42C 0.071(10) 0.030(8) 0.060(12) -0.015(8) -0.012(7) -0.011(6)
C43C 0.111(8) 0.042(5) 0.068(6) -0.010(4) -0.037(6) 0.023(5)
C44C 0.183(17) 0.086(12) 0.146(17) -0.050(12) -0.066(12) 0.004(11)
C45C 0.213(12) 0.111(10) 0.155(15) -0.069(10) -0.077(11) 0.022(8)
C46C 0.216(13) 0.132(13) 0.166(17) -0.062(12) -0.070(11) 0.036(9)
C47C 0.208(13) 0.190(15) 0.21(2) -0.114(15) -0.066(15) 0.036(11)
C32D 0.066(9) 0.022(7) 0.030(9) -0.004(6) -0.003(6) -0.015(5)
C33D 0.081(8) 0.046(4) 0.049(5) -0.021(4) -0.013(5) -0.005(5)
C34D 0.062(10) 0.032(9) 0.045(12) -0.009(8) -0.007(8) -0.010(7)
C35D 0.103(10) 0.053(5) 0.057(5) -0.023(4) -0.027(6) 0.006(6)
C36D 0.062(11) 0.050(8) 0.058(11) -0.021(9) -0.009(7) -0.002(8)
C37D 0.078(7) 0.048(4) 0.050(4) -0.014(4) -0.018(5) 0.007(5)
C38D 0.069(10) 0.045(7) 0.053(9) -0.006(7) -0.005(6) -0.003(6)
C39D 0.073(9) 0.069(6) 0.056(6) -0.026(5) -0.005(6) 0.005(6)
C40D 0.041(7) 0.037(6) 0.041(8) -0.018(6) -0.003(5) -0.016(5)
C41D 0.076(7) 0.046(4) 0.043(4) -0.017(3) -0.010(4) -0.010(5)
C42D 0.071(10) 0.030(8) 0.060(12) -0.015(8) -0.012(7) -0.011(6)
C43D 0.111(8) 0.042(5) 0.068(6) -0.010(4) -0.037(6) 0.023(5)
C44D 0.183(17) 0.086(12) 0.146(17) -0.050(12) -0.066(12) 0.004(11)
C45D 0.213(12) 0.111(10) 0.155(15) -0.069(10) -0.077(11) 0.022(8)
C46D 0.216(13) 0.132(13) 0.166(17) -0.062(12) -0.070(11) 0.036(9)
C47D 0.208(13) 0.190(15) 0.21(2) -0.114(15) -0.066(15) 0.036(11)
N1F 0.062(3) 0.038(3) 0.030(3) -0.007(2) -0.003(3) -0.009(3)
C1F 0.063(4) 0.031(4) 0.033(4) -0.011(3) -0.005(3) -0.009(3)
C2F 0.066(4) 0.026(3) 0.034(4) -0.014(3) -0.011(3) 0.000(3)
C5F 0.053(4) 0.026(3) 0.030(4) -0.009(3) -0.008(3) 0.007(3)
C6F 0.060(4) 0.031(3) 0.029(4) -0.013(3) -0.004(3) 0.001(3)
C7F 0.067(4) 0.037(4) 0.039(4) -0.015(3) -0.007(3) 0.005(3)
C8F 0.074(5) 0.040(4) 0.038(4) -0.019(3) -0.019(4) 0.011(3)
C9F 0.069(4) 0.035(4) 0.038(4) -0.014(3) -0.002(3) 0.003(3)
C10F 0.074(5) 0.049(4) 0.036(4) -0.016(4) -0.001(4) 0.010(4)
C11F 0.083(5) 0.062(5) 0.040(4) -0.027(4) 0.005(4) 0.007(4)
C12F 0.069(5) 0.054(4) 0.044(4) -0.026(4) -0.008(4) 0.013(4)
C13F 0.077(5) 0.076(5) 0.058(5) -0.037(4) -0.014(4) 0.022(4)
C14F 0.085(5) 0.046(4) 0.026(4) -0.007(3) 0.003(3) 0.010(4)
C15F 0.103(6) 0.059(5) 0.032(4) -0.011(4) 0.002(4) 0.022(4)
C16F 0.113(6) 0.070(5) 0.028(4) -0.006(4) 0.003(4) 0.014(5)
C17F 0.097(6) 0.069(5) 0.038(5) -0.019(4) 0.008(4) 0.007(5)
C3F 0.074(2) 0.0390(14) 0.0328(10) -0.0067(9) -0.0127(13) -0.0105(13)
C4F 0.074(2) 0.0390(14) 0.0328(10) -0.0067(9) -0.0127(13) -0.0105(13)
C18F 0.074(2) 0.0390(14) 0.0328(10) -0.0067(9) -0.0127(13) -0.0105(13)
C19F 0.074(2) 0.0390(14) 0.0328(10) -0.0067(9) -0.0127(13) -0.0105(13)
C20F 0.074(2) 0.0390(14) 0.0328(10) -0.0067(9) -0.0127(13) -0.0105(13)
C21F 0.074(2) 0.0390(14) 0.0328(10) -0.0067(9) -0.0127(13) -0.0105(13)
C22F 0.074(2) 0.0390(14) 0.0328(10) -0.0067(9) -0.0127(13) -0.0105(13)
C23F 0.074(2) 0.0390(14) 0.0328(10) -0.0067(9) -0.0127(13) -0.0105(13)
C24F 0.074(2) 0.0390(14) 0.0328(10) -0.0067(9) -0.0127(13) -0.0105(13)
C25F 0.074(2) 0.0390(14) 0.0328(10) -0.0067(9) -0.0127(13) -0.0105(13)
C26F 0.074(2) 0.0390(14) 0.0328(10) -0.0067(9) -0.0127(13) -0.0105(13)
C27F 0.074(2) 0.0390(14) 0.0328(10) -0.0067(9) -0.0127(13) -0.0105(13)
C28F 0.074(2) 0.0390(14) 0.0328(10) -0.0067(9) -0.0127(13) -0.0105(13)
C29F 0.074(2) 0.0390(14) 0.0328(10) -0.0067(9) -0.0127(13) -0.0105(13)
C30F 0.074(2) 0.0390(14) 0.0328(10) -0.0067(9) -0.0127(13) -0.0105(13)
C3G 0.074(2) 0.0390(14) 0.0328(10) -0.0067(9) -0.0127(13) -0.0105(13)
C4G 0.074(2) 0.0390(14) 0.0328(10) -0.0067(9) -0.0127(13) -0.0105(13)
C18G 0.074(2) 0.0390(14) 0.0328(10) -0.0067(9) -0.0127(13) -0.0105(13)
C19G 0.074(2) 0.0390(14) 0.0328(10) -0.0067(9) -0.0127(13) -0.0105(13)
C20G 0.074(2) 0.0390(14) 0.0328(10) -0.0067(9) -0.0127(13) -0.0105(13)
C21G 0.074(2) 0.0390(14) 0.0328(10) -0.0067(9) -0.0127(13) -0.0105(13)
C22G 0.074(2) 0.0390(14) 0.0328(10) -0.0067(9) -0.0127(13) -0.0105(13)
C23G 0.074(2) 0.0390(14) 0.0328(10) -0.0067(9) -0.0127(13) -0.0105(13)
C24G 0.074(2) 0.0390(14) 0.0328(10) -0.0067(9) -0.0127(13) -0.0105(13)
C25G 0.074(2) 0.0390(14) 0.0328(10) -0.0067(9) -0.0127(13) -0.0105(13)
C26G 0.074(2) 0.0390(14) 0.0328(10) -0.0067(9) -0.0127(13) -0.0105(13)
C27G 0.074(2) 0.0390(14) 0.0328(10) -0.0067(9) -0.0127(13) -0.0105(13)
C28G 0.074(2) 0.0390(14) 0.0328(10) -0.0067(9) -0.0127(13) -0.0105(13)
C29G 0.074(2) 0.0390(14) 0.0328(10) -0.0067(9) -0.0127(13) -0.0105(13)
C30G 0.074(2) 0.0390(14) 0.0328(10) -0.0067(9) -0.0127(13) -0.0105(13)
C31F 0.055(4) 0.045(4) 0.041(4) -0.012(3) 0.001(3) 0.000(3)
C32F 0.067(5) 0.061(16) 0.051(5) -0.021(15) -0.004(4) -0.005(11)
C33F 0.078(8) 0.057(14) 0.077(6) -0.042(9) -0.001(7) -0.017(8)
C34F 0.092(10) 0.086(11) 0.079(8) -0.048(8) -0.024(7) -0.013(9)
C35F 0.074(8) 0.097(10) 0.119(11) -0.062(11) -0.023(8) -0.011(9)
C36F 0.077(7) 0.113(16) 0.110(15) -0.058(14) -0.011(8) -0.015(11)
C37F 0.081(8) 0.098(19) 0.121(19) -0.062(17) -0.007(9) -0.010(11)
C38F 0.077(7) 0.14(4) 0.19(3) -0.11(3) -0.017(10) -0.007(10)
C39F 0.080(9) 0.12(3) 0.20(4) -0.10(3) -0.034(14) 0.006(11)
C32G 0.067(5) 0.061(16) 0.051(5) -0.021(15) -0.004(4) -0.005(11)
C33G 0.078(8) 0.057(14) 0.077(6) -0.042(9) -0.001(7) -0.017(8)
C34G 0.092(10) 0.086(11) 0.079(8) -0.048(8) -0.024(7) -0.013(9)
C35G 0.074(8) 0.097(10) 0.119(11) -0.062(11) -0.023(8) -0.011(9)
C36G 0.077(7) 0.113(16) 0.110(15) -0.058(14) -0.011(8) -0.015(11)
C37G 0.081(8) 0.098(19) 0.121(19) -0.062(17) -0.007(9) -0.010(11)
C38G 0.077(7) 0.14(4) 0.19(3) -0.11(3) -0.017(10) -0.007(10)
C39G 0.080(9) 0.12(3) 0.20(4) -0.10(3) -0.034(14) 0.006(11)
C40F 0.077(5) 0.054(5) 0.047(4) -0.018(4) -0.004(4) 0.014(4)
C41F 0.077(5) 0.036(4) 0.057(4) -0.018(3) 0.013(4) -0.007(4)
C42F 0.090(6) 0.059(5) 0.080(5) -0.035(4) 0.022(5) -0.022(4)
C43F 0.089(6) 0.046(4) 0.119(7) -0.047(5) 0.046(5) -0.026(4)
C44F 0.112(8) 0.076(6) 0.168(10) -0.063(7) 0.025(7) -0.035(6)
C45F 0.081(7) 0.068(6) 0.242(13) -0.077(8) -0.038(7) 0.005(5)
C46F 0.077(6) 0.069(6) 0.167(10) -0.041(7) -0.026(6) -0.007(5)
C47F 0.168(10) 0.101(8) 0.125(9) -0.036(7) -0.071(8) -0.026(7)

loop_
_atom_type_symbol
_atom_type_description
_atom_type_scat_dispersion_real
_atom_type_scat_dispersion_imag
_atom_type_scat_source
C C 0.0033 0.0016 'International Tables Vol C Tables 4.2.6.8 and 6.1.1.4'
H H 0.0000 0.0000 'International Tables Vol C Tables 4.2.6.8 and 6.1.1.4'
N N 0.0061 0.0033 'International Tables Vol C Tables 4.2.6.8 and 6.1.1.4'

loop_
_geom_angle_atom_site_label_1
_geom_angle_atom_site_label_2
_geom_angle_atom_site_label_3
_geom_angle
C1 N1 C4 108.7(4)
C1 N1 C31 124.6(5)
C4 N1 C31 124.5(5)
N1 C1 C2 109.0(5)
C5 C1 N1 130.0(5)
C5 C1 C2 121.0(5)
C1 C2 C3 107.0(5)
C8 C2 C1 118.8(5)
C8 C2 C3 134.1(5)
C4 C3 C2 106.5(5)
C21 C3 C2 134.3(5)
C21 C3 C4 119.2(6)
N1 C4 C3 108.7(5)
C18 C4 N1 130.7(5)
C18 C4 C3 120.6(5)
C1 C5 H5 120.0
C1 C5 C6 119.9(5)
C6 C5 H5 120.0
C5 C6 C7 119.7(5)
C5 C6 C9 121.9(5)
C7 C6 C9 118.4(5)
C6 C7 C12 119.5(5)
C8 C7 C6 118.6(5)
C8 C7 C12 121.9(5)
C2 C8 C7 121.8(5)
C2 C8 H8 119.1
C7 C8 H8 119.1
C10 C9 C6 120.1(5)
C10 C9 C14 118.0(5)
C14 C9 C6 121.9(5)
C9 C10 C11 119.1(6)
C9 C10 C17 119.8(6)
C17 C10 C11 121.1(6)
C10 C11 H11 118.7
C12 C11 C10 122.6(6)
C12 C11 H11 118.7
C7 C12 C13 118.3(5)
C11 C12 C7 120.1(5)
C11 C12 C13 121.6(5)
C12 C13 H13G 109.5
C12 C13 H13H 109.5
C12 C13 H13I 109.5
H13G C13 H13H 109.5
H13G C13 H13I 109.5
H13H C13 H13I 109.5
C9 C14 H14 119.6
C15 C14 C9 120.8(6)
C15 C14 H14 119.6
C14 C15 H15 119.8
C14 C15 C16 120.5(6)
C16 C15 H15 119.8
C15 C16 H16 120.0
C17 C16 C15 120.0(6)
C17 C16 H16 120.0
C10 C17 H17 119.5
C16 C17 C10 120.9(6)
C16 C17 H17 119.5
C4 C18 H18 119.8
C4 C18 C19 120.3(5)
C19 C18 H18 119.8
C18 C19 C20 119.5(5)
C18 C19 C22 121.7(5)
C20 C19 C22 118.8(5)
C19 C20 C25 119.6(6)
C21 C20 C19 118.6(5)
C21 C20 C25 121.8(6)
C3 C21 C20 121.8(6)
C3 C21 H21 119.1
C20 C21 H21 119.1
C23 C22 C19 119.9(6)
C27 C22 C19 122.1(6)
C27 C22 C23 118.0(6)
C22 C23 C24 119.2(6)
C22 C23 C30 119.7(6)
C30 C23 C24 121.1(6)
C23 C24 H24 118.4
C25 C24 C23 123.2(6)
C25 C24 H24 118.4
C20 C25 C26 120.1(6)
C24 C25 C20 119.3(6)
C24 C25 C26 120.6(6)
C25 C26 H26J 109.5
C25 C26 H26K 109.5
C25 C26 H26L 109.5
H26J C26 H26K 109.5
H26J C26 H26L 109.5
H26K C26 H26L 109.5
C22 C27 H27 119.3
C28 C27 C22 121.3(7)
C28 C27 H27 119.3
C27 C28 H28 119.8
C27 C28 C29 120.4(7)
C29 C28 H28 119.8
C28 C29 H29 120.3
C30 C29 C28 119.3(7)
C30 C29 H29 120.3
C23 C30 H30 119.4
C29 C30 C23 121.2(7)
C29 C30 H30 119.4
N1 C31 H31 95.3
N1 C31 H31D 104.4
N1 C31 C40A 109.3(6)
C32 C31 N1 113.1(5)
C32 C31 H31 95.3
C32 C31 H31D 104.4
C32 C31 C40A 119.5(6)
C40 C31 N1 117.4(14)
C40 C31 H31 95.3
C40 C31 C32 127.0(14)
C40A C31 H31D 104.4
C31 C32 H32I 107.2
C31 C32 H32J 107.2
C31 C32 C33 120.3(6)
H32I C32 H32J 106.9
C33 C32 H32I 107.2
C33 C32 H32J 107.2
C32 C33 H33I 107.7
C32 C33 H33J 107.7
C32 C33 C34 118.4(5)
H33I C33 H33J 107.1
C34 C33 H33I 107.7
C34 C33 H33J 107.7
C33 C34 H34I 107.1
C33 C34 H34J 107.1
H34I C34 H34J 106.8
C35 C34 C33 120.9(6)
C35 C34 H34I 107.1
C35 C34 H34J 107.1
C34 C35 H35I 107.5
C34 C35 H35J 107.5
C34 C35 C36 119.2(6)
H35I C35 H35J 107.0
C36 C35 H35I 107.5
C36 C35 H35J 107.5
C35 C36 H36I 107.2
C35 C36 H36J 107.2
H36I C36 H36J 106.8
C37 C36 C35 120.6(6)
C37 C36 H36I 107.2
C37 C36 H36J 107.2
C36 C37 H37I 107.5
C36 C37 H37J 107.5
C36 C37 C38 119.3(6)
H37I C37 H37J 107.0
C38 C37 H37I 107.5
C38 C37 H37J 107.5
C37 C38 H38I 107.4
C37 C38 H38J 107.4
C37 C38 C39 119.6(7)
H38I C38 H38J 107.0
C39 C38 H38I 107.4
C39 C38 H38J 107.4
C38 C39 H39M 109.5
C38 C39 H39N 109.5
C38 C39 H39O 109.5
H39M C39 H39N 109.5
H39M C39 H39O 109.5
H39N C39 H39O 109.5
C31 C40 H40G 106.1
C31 C40 H40H 106.1
C31 C40 C41 125(2)
H40G C40 H40H 106.3
C41 C40 H40G 106.1
C41 C40 H40H 106.1
C40 C41 H41G 107.0
C40 C41 H41H 107.0
C40 C41 C42 121(2)
H41G C41 H41H 106.8
C42 C41 H41G 107.0
C42 C41 H41H 107.0
C41 C42 H42G 107.1
C41 C42 H42H 107.1
H42G C42 H42H 106.8
C43 C42 C41 121(2)
C43 C42 H42G 107.1
C43 C42 H42H 107.1
C42 C43 H43G 106.3
C42 C43 H43H 106.3
C42 C43 C44 124(2)
H43G C43 H43H 106.4
C44 C43 H43G 106.3
C44 C43 H43H 106.3
C43 C44 H44G 107.2
C43 C44 H44H 107.2
H44G C44 H44H 106.8
C45 C44 C43 120(2)
C45 C44 H44G 107.2
C45 C44 H44H 107.2
C44 C45 H45G 106.9
C44 C45 H45H 106.9
C44 C45 C46 122(2)
H45G C45 H45H 106.7
C46 C45 H45G 106.9
C46 C45 H45H 106.9
C45 C46 H46G 108.8
C45 C46 H46H 108.8
C45 C46 C47 114(2)
H46G C46 H46H 107.7
C47 C46 H46G 108.8
C47 C46 H46H 108.8
C46 C47 H47J 109.5
C46 C47 H47K 109.5
C46 C47 H47L 109.5
H47J C47 H47K 109.5
H47J C47 H47L 109.5
H47K C47 H47L 109.5
C31 C40A H40I 108.4
C31 C40A H40J 108.4
H40I C40A H40J 107.4
C41A C40A C31 115.7(8)
C41A C40A H40I 108.4
C41A C40A H40J 108.4
C40A C41A H41I 108.3
C40A C41A H41J 108.3
C40A C41A C42A 115.9(11)
H41I C41A H41J 107.4
C42A C41A H41I 108.3
C42A C41A H41J 108.3
C41A C42A H42I 108.2
C41A C42A H42J 108.2
H42I C42A H42J 107.4
C43A C42A C41A 116.3(10)
C43A C42A H42I 108.2
C43A C42A H42J 108.2
C42A C43A H43I 107.7
C42A C43A H43J 107.7
C42A C43A C44A 118.6(10)
H43I C43A H43J 107.1
C44A C43A H43I 107.7
C44A C43A H43J 107.7
C43A C44A H44I 107.4
C43A C44A H44J 107.4
H44I C44A H44J 106.9
C45A C44A C43A 119.8(11)
C45A C44A H44I 107.4
C45A C44A H44J 107.4
C44A C45A H45I 107.7
C44A C45A H45J 107.7
C44A C45A C46A 118.3(11)
H45I C45A H45J 107.1
C46A C45A H45I 107.7
C46A C45A H45J 107.7
C45A C46A H46I 109.1
C45A C46A H46J 109.1
C45A C46A C47A 112.3(12)
H46I C46A H46J 107.9
C47A C46A H46I 109.1
C47A C46A H46J 109.1
C46A C47A H47M 109.5
C46A C47A H47N 109.5
C46A C47A H47O 109.5
H47M C47A H47N 109.5
H47M C47A H47O 109.5
H47N C47A H47O 109.5
C1C N1C C4C 107.6(4)
C1C N1C C31C 127.3(5)
C4C N1C C31C 125.1(5)
N1C C1C C2C 110.7(5)
C5C C1C N1C 128.7(5)
C5C C1C C2C 120.6(5)
C1C C2C C3C 105.8(5)
C8C C2C C1C 119.8(5)
C8C C2C C3C 134.4(5)
C4C C3C C2C 107.6(5)
C21C C3C C2C 134.1(5)
C21C C3C C4C 118.4(5)
N1C C4C C3C 108.4(5)
C18C C4C N1C 130.2(5)
C18C C4C C3C 121.5(5)
C1C C5C H5C 120.3
C6C C5C C1C 119.5(5)
C6C C5C H5C 120.3
C5C C6C C7C 120.7(5)
C5C C6C C9C 121.0(5)
C7C C6C C9C 118.3(5)
C6C C7C C12C 120.7(5)
C8C C7C C6C 117.7(5)
C8C C7C C12C 121.6(5)
C2C C8C C7C 121.7(5)
C2C C8C H8C 119.2
C7C C8C H8C 119.2
C10C C9C C6C 119.5(5)
C10C C9C C14C 117.9(5)
C14C C9C C6C 122.6(5)
C9C C10C C11C 119.7(5)
C9C C10C C17C 119.8(6)
C17C C10C C11C 120.5(6)
C10C C11C H11C 118.7
C12C C11C C10C 122.7(6)
C12C C11C H11C 118.7
C7C C12C C13C 120.7(5)
C11C C12C C7C 119.2(5)
C11C C12C C13C 120.0(5)
C12C C13C H13A 109.5
C12C C13C H13B 109.5
C12C C13C H13C 109.5
H13A C13C H13B 109.5
H13A C13C H13C 109.5
H13B C13C H13C 109.5
C9C C14C H14C 119.1
C15C C14C C9C 121.8(6)
C15C C14C H14C 119.1
C14C C15C H15C 120.0
C14C C15C C16C 120.0(6)
C16C C15C H15C 120.0
C15C C16C H16C 120.2
C17C C16C C15C 119.7(6)
C17C C16C H16C 120.2
C10C C17C H17C 119.6
C16C C17C C10C 120.7(6)
C16C C17C H17C 119.6
C4C C18C H18C 119.8
C4C C18C C19C 120.4(5)
C19C C18C H18C 119.8
C18C C19C C20C 118.9(5)
C18C C19C C22C 121.4(5)
C20C C19C C22C 119.6(5)
C19C C20C C25C 119.2(5)
C21C C20C C19C 119.5(5)
C21C C20C C25C 121.3(5)
C3C C21C C20C 121.2(5)
C3C C21C H21C 119.4
C20C C21C H21C 119.4
C23C C22C C19C 119.7(5)
C23C C22C C27C 117.1(6)
C27C C22C C19C 123.1(6)
C22C C23C C24C 118.1(5)
C30C C23C C22C 119.6(6)
C30C C23C C24C 122.2(6)
C23C C24C H24C 118.0
C25C C24C C23C 124.1(5)
C25C C24C H24C 118.0
C20C C25C C26C 120.0(5)
C24C C25C C20C 119.3(5)
C24C C25C C26C 120.7(5)
C25C C26C H26A 109.5
C25C C26C H26B 109.5
C25C C26C H26C 109.5
H26A C26C H26B 109.5
H26A C26C H26C 109.5
H26B C26C H26C 109.5
C22C C27C H27C 119.1
C28C C27C C22C 121.8(6)
C28C C27C H27C 119.1
C27C C28C H28C 119.9
C29C C28C C27C 120.1(6)
C29C C28C H28C 119.9
C28C C29C H29C 120.2
C30C C29C C28C 119.6(6)
C30C C29C H29C 120.2
C23C C30C H30C 119.2
C29C C30C C23C 121.6(6)
C29C C30C H30C 119.2
N1C C31C H31C 90.2
N1C C31C H31A 91.4
N1C C31C C32C 110.0(6)
N1C C31C C40C 113.2(7)
C32C C31C H31C 90.2
C32C C31C C40C 136.8(8)
C40C C31C H31C 90.2
C32D C31C N1C 117.0(8)
C32D C31C H31A 91.4
C32D C31C C40D 128.5(9)
C40D C31C N1C 114.3(6)
C40D C31C H31A 91.4
C31C C32C H32A 106.9
C31C C32C H32B 106.9
H32A C32C H32B 106.7
C33C C32C C31C 121.7(11)
C33C C32C H32A 106.9
C33C C32C H32B 106.9
C32C C33C H33A 108.5
C32C C33C H33B 108.5
C32C C33C C34C 115.0(13)
H33A C33C H33B 107.5
C34C C33C H33A 108.5
C34C C33C H33B 108.5
C33C C34C H34A 106.9
C33C C34C H34B 106.9
H34A C34C H34B 106.7
C35C C34C C33C 121.6(11)
C35C C34C H34A 106.9
C35C C34C H34B 106.9
C34C C35C H35A 108.4
C34C C35C H35B 108.4
C34C C35C C36C 115.6(13)
H35A C35C H35B 107.5
C36C C35C H35A 108.4
C36C C35C H35B 108.4
C35C C36C H36A 106.8
C35C C36C H36B 106.8
H36A C36C H36B 106.6
C37C C36C C35C 122.3(11)
C37C C36C H36A 106.8
C37C C36C H36B 106.8
C36C C37C H37A 108.4
C36C C37C H37B 108.4
C36C C37C C38C 115.6(13)
H37A C37C H37B 107.4
C38C C37C H37A 108.4
C38C C37C H37B 108.4
C37C C38C H38A 108.4
C37C C38C H38B 108.4
C37C C38C C39C 115.7(15)
H38A C38C H38B 107.4
C39C C38C H38A 108.4
C39C C38C H38B 108.4
C38C C39C H39A 109.5
C38C C39C H39B 109.5
C38C C39C H39C 109.5
H39A C39C H39B 109.5
H39A C39C H39C 109.5
H39B C39C H39C 109.5
C31C C40C H40A 106.9
C31C C40C H40B 106.9
H40A C40C H40B 106.7
C41C C40C C31C 121.7(11)
C41C C40C H40A 106.9
C41C C40C H40B 106.9
C40C C41C H41A 107.5
C40C C41C H41B 107.5
C40C C41C C42C 119.5(15)
H41A C41C H41B 107.0
C42C C41C H41A 107.5
C42C C41C H41B 107.5
C41C C42C H42A 107.5
C41C C42C H42B 107.5
H42A C42C H42B 107.0
C43C C42C C41C 119.1(12)
C43C C42C H42A 107.5
C43C C42C H42B 107.5
C42C C43C H43A 107.6
C42C C43C H43B 107.6
C42C C43C C44C 118.9(16)
H43A C43C H43B 107.0
C44C C43C H43A 107.6
C44C C43C H43B 107.6
C43C C44C H44A 108.8
C43C C44C H44B 108.8
H44A C44C H44B 107.7
C45C C44C C43C 113.7(17)
C45C C44C H44A 108.8
C45C C44C H44B 108.8
C44C C45C H45A 107.2
C44C C45C H45B 107.2
C44C C45C C46C 120.6(18)
H45A C45C H45B 106.8
C46C C45C H45A 107.2
C46C C45C H45B 107.2
C45C C46C H46A 109.5
C45C C46C H46B 109.5
C45C C46C C47C 110.9(17)
H46A C46C H46B 108.0
C47C C46C H46A 109.5
C47C C46C H46B 109.5
C46C C47C H47A 109.5
C46C C47C H47B 109.5
C46C C47C H47C 109.5
H47A C47C H47B 109.5
H47A C47C H47C 109.5
H47B C47C H47C 109.5
C31C C32D H32C 106.9
C31C C32D H32D 106.9
C31C C32D C33D 121.5(13)
H32C C32D H32D 106.7
C33D C32D H32C 106.9
C33D C32D H32D 106.9
C32D C33D H33C 107.9
C32D C33D H33D 107.9
C32D C33D C34D 117.5(15)
H33C C33D H33D 107.2
C34D C33D H33C 107.9
C34D C33D H33D 107.9
C33D C34D H34C 107.2
C33D C34D H34D 107.2
H34C C34D H34D 106.8
C35D C34D C33D 120.6(12)
C35D C34D H34C 107.2
C35D C34D H34D 107.2
C34D C35D H35C 108.1
C34D C35D H35D 108.1
C34D C35D C36D 116.8(14)
H35C C35D H35D 107.3
C36D C35D H35C 108.1
C36D C35D H35D 108.1
C35D C36D H36C 106.7
C35D C36D H36D 106.7
H36C C36D H36D 106.6
C37D C36D C35D 122.5(13)
C37D C36D H36C 106.7
C37D C36D H36D 106.7
C36D C37D H37C 108.0
C36D C37D H37D 108.0
C36D C37D C38D 117.2(15)
H37C C37D H37D 107.2
C38D C37D H37C 108.0
C38D C37D H37D 108.0
C37D C38D H38C 108.0
C37D C38D H38D 108.0
C37D C38D C39D 117.1(17)
H38C C38D H38D 107.3
C39D C38D H38C 108.0
C39D C38D H38D 108.0
C38D C39D H39D 109.5
C38D C39D H39E 109.5
C38D C39D H39F 109.5
H39D C39D H39E 109.5
H39D C39D H39F 109.5
H39E C39D H39F 109.5
C31C C40D H40C 107.9
C31C C40D H40D 107.9
C31C C40D C41D 117.7(10)
H40C C40D H40D 107.2
C41D C40D H40C 107.9
C41D C40D H40D 107.9
C40D C41D H41C 108.1
C40D C41D H41D 108.1
C40D C41D C42D 116.7(12)
H41C C41D H41D 107.3
C42D C41D H41C 108.1
C42D C41D H41D 108.1
C41D C42D H42C 108.2
C41D C42D H42D 108.2
H42C C42D H42D 107.3
C43D C42D C41D 116.4(10)
C43D C42D H42C 108.2
C43D C42D H42D 108.2
C42D C43D H43C 106.8
C42D C43D H43D 106.8
C42D C43D C44D 122.2(15)
H43C C43D H43D 106.6
C44D C43D H43C 106.8
C44D C43D H43D 106.8
C43D C44D H44C 107.1
C43D C44D H44D 107.1
H44C C44D H44D 106.8
C45D C44D C43D 121.1(14)
C45D C44D H44C 107.1
C45D C44D H44D 107.1
C44D C45D H45C 109.0
C44D C45D H45D 109.0
C44D C45D C46D 113.0(15)
H45C C45D H45D 107.8
C46D C45D H45C 109.0
C46D C45D H45D 109.0
C45D C46D H46C 109.4
C45D C46D H46D 109.4
C45D C46D C47D 111.2(15)
H46C C46D H46D 108.0
C47D C46D H46C 109.4
C47D C46D H46D 109.4
C46D C47D H47D 109.5
C46D C47D H47E 109.5
C46D C47D H47F 109.5
H47D C47D H47E 109.5
H47D C47D H47F 109.5
H47E C47D H47F 109.5
C1F N1F C4F 108.2(5)
C1F N1F C31F 126.5(5)
C4F N1F C31F 124.5(5)
N1F C1F C2F 110.1(5)
C5F C1F N1F 130.0(5)
C5F C1F C2F 120.0(5)
C1F C2F C3F 105.6(5)
C8F C2F C1F 119.7(5)
C8F C2F C3F 134.7(6)
C1F C5F H5F 120.0
C1F C5F C6F 120.1(5)
C6F C5F H5F 120.0
C5F C6F C7F 119.6(5)
C5F C6F C9F 121.1(5)
C7F C6F C9F 119.3(5)
C6F C7F C12F 119.6(5)
C8F C7F C6F 119.0(6)
C8F C7F C12F 121.4(6)
C2F C8F C7F 121.7(6)
C2F C8F H8F 119.2
C7F C8F H8F 119.2
C10F C9F C6F 119.1(5)
C14F C9F C6F 123.3(5)
C14F C9F C10F 117.7(5)
C11F C10F C9F 119.3(6)
C17F C10F C9F 119.6(6)
C17F C10F C11F 121.1(6)
C10F C11F H11F 118.3
C12F C11F C10F 123.4(6)
C12F C11F H11F 118.3
C7F C12F C13F 120.1(6)
C11F C12F C7F 119.1(6)
C11F C12F C13F 120.8(6)
C12F C13F H13D 109.5
C12F C13F H13E 109.5
C12F C13F H13F 109.5
H13D C13F H13E 109.5
H13D C13F H13F 109.5
H13E C13F H13F 109.5
C9F C14F H14F 119.2
C15F C14F C9F 121.7(6)
C15F C14F H14F 119.2
C14F C15F H15F 119.7
C14F C15F C16F 120.7(7)
C16F C15F H15F 119.7
C15F C16F H16F 120.0
C15F C16F C17F 120.0(6)
C17F C16F H16F 120.0
C10F C17F H17F 119.8
C16F C17F C10F 120.5(6)
C16F C17F H17F 119.8
C4F C3F C2F 106.9(5)
C21F C3F C2F 128.4(7)
C21F C3F C4F 124.6(7)
N1F C4F C3F 109.2(5)
C18F C4F N1F 133.7(7)
C18F C4F C3F 117.1(6)
C4F C18F H18F 119.9
C4F C18F C19F 120.1(8)
C19F C18F H18F 119.9
C18F C19F C20F 121.3(8)
C18F C19F C22F 120.5(8)
C20F C19F C22F 118.1(7)
C19F C20F C25F 119.8(8)
C21F C20F C19F 118.6(7)
C21F C20F C25F 121.6(8)
C3F C21F C20F 118.2(8)
C3F C21F H21F 120.9
C20F C21F H21F 120.9
C23F C22F C19F 120.0(9)
C23F C22F C27F 118.4(8)
C27F C22F C19F 121.6(8)
C22F C23F C24F 119.3(8)
C22F C23F C30F 120.0(10)
C30F C23F C24F 120.7(9)
C23F C24F H24F 118.5
C25F C24F C23F 123.0(8)
C25F C24F H24F 118.5
C20F C25F C26F 120.7(8)
C24F C25F C20F 119.8(9)
C24F C25F C26F 119.5(8)
C25F C26F H26D 109.5
C25F C26F H26E 109.5
C25F C26F H26F 109.5
H26D C26F H26E 109.5
H26D C26F H26F 109.5
H26E C26F H26F 109.5
C22F C27F H27F 119.7
C28F C27F C22F 120.7(9)
C28F C27F H27F 119.7
C27F C28F H28F 119.7
C27F C28F C29F 120.5(11)
C29F C28F H28F 119.7
C28F C29F H29F 120.0
C30F C29F C28F 119.9(9)
C30F C29F H29F 120.0
C23F C30F H30F 119.8
C29F C30F C23F 120.3(10)
C29F C30F H30F 119.8
C19G C18G H18G 120.7
C18G C19G C20G 118.3(9)
C18G C19G C22G 122.6(9)
C20G C19G C22G 119.1(9)
C19G C20G C25G 118.3(9)
C21G C20G C19G 118.3(9)
C21G C20G C25G 123.4(10)
C20G C21G H21G 116.9
C23G C22G C19G 119.5(10)
C23G C22G C27G 117.7(10)
C27G C22G C19G 122.9(9)
C22G C23G C24G 119.6(10)
C22G C23G C30G 120.8(12)
C30G C23G C24G 119.6(10)
C23G C24G H24G 118.9
C25G C24G C23G 122.1(11)
C25G C24G H24G 118.9
C20G C25G C26G 117.0(10)
C24G C25G C20G 121.1(11)
C24G C25G C26G 122.0(10)
C25G C26G H26G 109.5
C25G C26G H26H 109.5
C25G C26G H26I 109.5
H26G C26G H26H 109.5
H26G C26G H26I 109.5
H26H C26G H26I 109.5
C22G C27G H27G 118.9
C28G C27G C22G 122.2(12)
C28G C27G H27G 118.9
C27G C28G H28G 120.9
C27G C28G C29G 118.3(14)
C29G C28G H28G 120.9
C28G C29G H29G 119.0
C30G C29G C28G 122.1(12)
C30G C29G H29G 119.0
C23G C30G H30G 120.5
C29G C30G C23G 119.0(12)
C29G C30G H30G 120.5
N1F C31F H31F 106.0
N1F C31F H31B 105.4
N1F C31F C32G 107.3(17)
N1F C31F C40F 110.5(5)
C32F C31F N1F 121(2)
C32F C31F H31F 106.0
C32F C31F C40F 106.6(12)
C32G C31F H31B 105.4
C40F C31F H31F 106.0
C40F C31F H31B 105.4
C40F C31F C32G 121.7(11)
C31F C32F H32E 109.3
C31F C32F H32F 109.3
C31F C32F C33F 112(3)
H32E C32F H32F 108.0
C33F C32F H32E 109.3
C33F C32F H32F 109.3
C32F C33F H33E 108.2
C32F C33F H33F 108.2
C32F C33F C34F 116.3(17)
H33E C33F H33F 107.4
C34F C33F H33E 108.2
C34F C33F H33F 108.2
C33F C34F H34E 108.0
C33F C34F H34F 108.0
H34E C34F H34F 107.2
C35F C34F C33F 117.2(13)
C35F C34F H34E 108.0
C35F C34F H34F 108.0
C34F C35F H35E 107.8
C34F C35F H35F 107.8
C34F C35F C36F 117.9(13)
H35E C35F H35F 107.2
C36F C35F H35E 107.8
C36F C35F H35F 107.8
C35F C36F H36E 107.8
C35F C36F H36F 107.8
H36E C36F H36F 107.1
C37F C36F C35F 118.1(14)
C37F C36F H36E 107.8
C37F C36F H36F 107.8
C36F C37F H37E 108.1
C36F C37F H37F 108.1
C36F C37F C38F 116.8(16)
H37E C37F H37F 107.3
C38F C37F H37E 108.1
C38F C37F H37F 108.1
C37F C38F H38E 108.4
C37F C38F H38F 108.4
C37F C38F C39F 115.3(17)
H38E C38F H38F 107.5
C39F C38F H38E 108.4
C39F C38F H38F 108.4
C38F C39F H39G 109.5
C38F C39F H39H 109.5
C38F C39F H39I 109.5
H39G C39F H39H 109.5
H39G C39F H39I 109.5
H39H C39F H39I 109.5
C31F C32G H32G 107.1
C31F C32G H32H 107.1
H32G C32G H32H 106.8
C33G C32G C31F 121(2)
C33G C32G H32G 107.1
C33G C32G H32H 107.1
C32G C33G H33G 108.0
C32G C33G H33H 108.0
C32G C33G C34G 117.2(16)
H33G C33G H33H 107.2
C34G C33G H33G 108.0
C34G C33G H33H 108.0
C33G C34G H34G 107.9
C33G C34G H34H 107.9
H34G C34G H34H 107.2
C35G C34G C33G 117.5(10)
C35G C34G H34G 107.9
C35G C34G H34H 107.9
C34G C35G H35G 107.5
C34G C35G H35H 107.5
C34G C35G C36G 119.2(11)
H35G C35G H35H 107.0
C36G C35G H35G 107.5
C36G C35G H35H 107.5
C35G C36G H36G 108.6
C35G C36G H36H 108.6
H36G C36G H36H 107.6
C37G C36G C35G 114.6(12)
C37G C36G H36G 108.6
C37G C36G H36H 108.6
C36G C37G H37G 107.8
C36G C37G H37H 107.8
C36G C37G C38G 118.0(14)
H37G C37G H37H 107.1
C38G C37G H37G 107.8
C38G C37G H37H 107.8
C37G C38G H38G 108.4
C37G C38G H38H 108.4
C37G C38G C39G 115.4(15)
H38G C38G H38H 107.5
C39G C38G H38G 108.4
C39G C38G H38H 108.4
C38G C39G H39J 109.5
C38G C39G H39K 109.5
C38G C39G H39L 109.5
H39J C39G H39K 109.5
H39J C39G H39L 109.5
H39K C39G H39L 109.5
C31F C40F H40E 108.3
C31F C40F H40F 108.3
H40E C40F H40F 107.4
C41F C40F C31F 116.0(5)
C41F C40F H40E 108.3
C41F C40F H40F 108.3
C40F C41F H41E 109.3
C40F C41F H41F 109.3
H41E C41F H41F 107.9
C42F C41F C40F 111.8(6)
C42F C41F H41E 109.3
C42F C41F H41F 109.3
C41F C42F H42E 108.6
C41F C42F H42F 108.6
C41F C42F C43F 114.6(6)
H42E C42F H42F 107.6
C43F C42F H42E 108.6
C43F C42F H42F 108.6
C42F C43F H43E 109.1
C42F C43F H43F 109.1
C42F C43F C44F 112.6(8)
H43E C43F H43F 107.8
C44F C43F H43E 109.1
C44F C43F H43F 109.1
C43F C44F H44E 108.0
C43F C44F H44F 108.0
H44E C44F H44F 107.3
C45F C44F C43F 117.1(9)
C45F C44F H44E 108.0
C45F C44F H44F 108.0
C44F C45F H45E 108.0
C44F C45F H45F 108.0
C44F C45F C46F 117.0(9)
H45E C45F H45F 107.3
C46F C45F H45E 108.0
C46F C45F H45F 108.0
C45F C46F H46E 107.6
C45F C46F H46F 107.6
H46E C46F H46F 107.1
C47F C46F C45F 118.7(9)
C47F C46F H46E 107.6
C47F C46F H46F 107.6
C46F C47F H47G 109.5
C46F C47F H47H 109.5
C46F C47F H47I 109.5
H47G C47F H47H 109.5
H47G C47F H47I 109.5
H47H C47F H47I 109.5

loop_
_geom_bond_atom_site_label_1
_geom_bond_atom_site_label_2
_geom_bond_distance
N1 C1 1.387(7)
N1 C4 1.401(7)
N1 C31 1.479(7)
C1 C2 1.416(7)
C1 C5 1.384(8)
C2 C3 1.447(8)
C2 C8 1.377(8)
C3 C4 1.420(8)
C3 C21 1.368(8)
C4 C18 1.377(8)
C5 H5 0.9500
C5 C6 1.394(7)
C6 C7 1.432(7)
C6 C9 1.452(8)
C7 C8 1.396(8)
C7 C12 1.442(8)
C8 H8 0.9500
C9 C10 1.401(8)
C9 C14 1.414(8)
C10 C11 1.423(8)
C10 C17 1.408(8)
C11 H11 0.9500
C11 C12 1.347(8)
C12 C13 1.511(8)
C13 H13G 0.9800
C13 H13H 0.9800
C13 H13I 0.9800
C14 H14 0.9500
C14 C15 1.380(8)
C15 H15 0.9500
C15 C16 1.382(8)
C16 H16 0.9500
C16 C17 1.366(8)
C17 H17 0.9500
C18 H18 0.9500
C18 C19 1.392(8)
C19 C20 1.436(8)
C19 C22 1.456(8)
C20 C21 1.393(8)
C20 C25 1.441(8)
C21 H21 0.9500
C22 C23 1.403(8)
C22 C27 1.393(9)
C23 C24 1.418(9)
C23 C30 1.405(9)
C24 H24 0.9500
C24 C25 1.364(8)
C25 C26 1.491(8)
C26 H26J 0.9800
C26 H26K 0.9800
C26 H26L 0.9800
C27 H27 0.9500
C27 C28 1.374(9)
C28 H28 0.9500
C28 C29 1.394(9)
C29 H29 0.9500
C29 C30 1.356(9)
C30 H30 0.9500
C31 H31 1.0000
C31 H31D 1.0000
C31 C32 1.445(8)
C31 C40 1.37(3)
C31 C40A 1.558(12)
C32 H32I 0.9900
C32 H32J 0.9900
C32 C33 1.474(6)
C33 H33I 0.9900
C33 H33J 0.9900
C33 C34 1.486(6)
C34 H34I 0.9900
C34 H34J 0.9900
C34 C35 1.461(6)
C35 H35I 0.9900
C35 H35J 0.9900
C35 C36 1.479(6)
C36 H36I 0.9900
C36 H36J 0.9900
C36 C37 1.453(6)
C37 H37I 0.9900
C37 H37J 0.9900
C37 C38 1.473(6)
C38 H38I 0.9900
C38 H38J 0.9900
C38 C39 1.501(7)
C39 H39M 0.9800
C39 H39N 0.9800
C39 H39O 0.9800
C40 H40G 0.9900
C40 H40H 0.9900
C40 C41 1.476(7)
C41 H41G 0.9900
C41 H41H 0.9900
C41 C42 1.489(6)
C42 H42G 0.9900
C42 H42H 0.9900
C42 C43 1.464(7)
C43 H43G 0.9900
C43 H43H 0.9900
C43 C44 1.484(7)
C44 H44G 0.9900
C44 H44H 0.9900
C44 C45 1.454(7)
C45 H45G 0.9900
C45 H45H 0.9900
C45 C46 1.479(7)
C46 H46G 0.9900
C46 H46H 0.9900
C46 C47 1.503(8)
C47 H47J 0.9800
C47 H47K 0.9800
C47 H47L 0.9800
C40A H40I 0.9900
C40A H40J 0.9900
C40A C41A 1.475(7)
C41A H41I 0.9900
C41A H41J 0.9900
C41A C42A 1.491(6)
C42A H42I 0.9900
C42A H42J 0.9900
C42A C43A 1.465(6)
C43A H43I 0.9900
C43A H43J 0.9900
C43A C44A 1.484(6)
C44A H44I 0.9900
C44A H44J 0.9900
C44A C45A 1.455(7)
C45A H45I 0.9900
C45A H45J 0.9900
C45A C46A 1.481(7)
C46A H46I 0.9900
C46A H46J 0.9900
C46A C47A 1.503(8)
C47A H47M 0.9800
C47A H47N 0.9800
C47A H47O 0.9800
N1C C1C 1.397(7)
N1C C4C 1.410(7)
N1C C31C 1.460(7)
C1C C2C 1.407(7)
C1C C5C 1.390(8)
C2C C3C 1.453(7)
C2C C8C 1.367(7)
C3C C4C 1.422(7)
C3C C21C 1.379(7)
C4C C18C 1.365(8)
C5C H5C 0.9500
C5C C6C 1.387(7)
C6C C7C 1.432(7)
C6C C9C 1.461(8)
C7C C8C 1.403(7)
C7C C12C 1.439(8)
C8C H8C 0.9500
C9C C10C 1.401(8)
C9C C14C 1.408(8)
C10C C11C 1.435(8)
C10C C17C 1.416(8)
C11C H11C 0.9500
C11C C12C 1.353(8)
C12C C13C 1.490(8)
C13C H13A 0.9800
C13C H13B 0.9800
C13C H13C 0.9800
C14C H14C 0.9500
C14C C15C 1.368(8)
C15C H15C 0.9500
C15C C16C 1.404(9)
C16C H16C 0.9500
C16C C17C 1.367(9)
C17C H17C 0.9500
C18C H18C 0.9500
C18C C19C 1.396(8)
C19C C20C 1.426(8)
C19C C22C 1.448(8)
C20C C21C 1.396(7)
C20C C25C 1.449(8)
C21C H21C 0.9500
C22C C23C 1.405(8)
C22C C27C 1.410(8)
C23C C24C 1.435(8)
C23C C30C 1.404(8)
C24C H24C 0.9500
C24C C25C 1.336(8)
C25C C26C 1.504(8)
C26C H26A 0.9800
C26C H26B 0.9800
C26C H26C 0.9800
C27C H27C 0.9500
C27C C28C 1.379(9)
C28C H28C 0.9500
C28C C29C 1.377(9)
C29C H29C 0.9500
C29C C30C 1.362(9)
C30C H30C 0.9500
C31C H31C 1.0000
C31C H31A 1.0000
C31C C32C 1.523(14)
C31C C40C 1.535(14)
C31C C32D 1.384(16)
C31C C40D 1.436(12)
C32C H32A 0.9900
C32C H32B 0.9900
C32C C33C 1.476(7)
C33C H33A 0.9900
C33C H33B 0.9900
C33C C34C 1.489(6)
C34C H34A 0.9900
C34C H34B 0.9900
C34C C35C 1.464(7)
C35C H35A 0.9900
C35C H35B 0.9900
C35C C36C 1.484(7)
C36C H36A 0.9900
C36C H36B 0.9900
C36C C37C 1.455(7)
C37C H37A 0.9900
C37C H37B 0.9900
C37C C38C 1.479(7)
C38C H38A 0.9900
C38C H38B 0.9900
C38C C39C 1.502(8)
C39C H39A 0.9800
C39C H39B 0.9800
C39C H39C 0.9800
C40C H40A 0.9900
C40C H40B 0.9900
C40C C41C 1.476(7)
C41C H41A 0.9900
C41C H41B 0.9900
C41C C42C 1.489(6)
C42C H42A 0.9900
C42C H42B 0.9900
C42C C43C 1.465(7)
C43C H43A 0.9900
C43C H43B 0.9900
C43C C44C 1.485(7)
C44C H44A 0.9900
C44C H44B 0.9900
C44C C45C 1.454(7)
C45C H45A 0.9900
C45C H45B 0.9900
C45C C46C 1.478(7)
C46C H46A 0.9900
C46C H46B 0.9900
C46C C47C 1.503(8)
C47C H47A 0.9800
C47C H47B 0.9800
C47C H47C 0.9800
C32D H32C 0.9900
C32D H32D 0.9900
C32D C33D 1.476(7)
C33D H33C 0.9900
C33D H33D 0.9900
C33D C34D 1.489(6)
C34D H34C 0.9900
C34D H34D 0.9900
C34D C35D 1.464(7)
C35D H35C 0.9900
C35D H35D 0.9900
C35D C36D 1.484(7)
C36D H36C 0.9900
C36D H36D 0.9900
C36D C37D 1.455(7)
C37D H37C 0.9900
C37D H37D 0.9900
C37D C38D 1.478(7)
C38D H38C 0.9900
C38D H38D 0.9900
C38D C39D 1.502(8)
C39D H39D 0.9800
C39D H39E 0.9800
C39D H39F 0.9800
C40D H40C 0.9900
C40D H40D 0.9900
C40D C41D 1.476(7)
C41D H41C 0.9900
C41D H41D 0.9900
C41D C42D 1.489(6)
C42D H42C 0.9900
C42D H42D 0.9900
C42D C43D 1.465(7)
C43D H43C 0.9900
C43D H43D 0.9900
C43D C44D 1.482(7)
C44D H44C 0.9900
C44D H44D 0.9900
C44D C45D 1.452(7)
C45D H45C 0.9900
C45D H45D 0.9900
C45D C46D 1.478(7)
C46D H46C 0.9900
C46D H46D 0.9900
C46D C47D 1.503(8)
C47D H47D 0.9800
C47D H47E 0.9800
C47D H47F 0.9800
N1F C1F 1.382(7)
N1F C4F 1.393(7)
N1F C31F 1.471(7)
C1F C2F 1.424(8)
C1F C5F 1.381(8)
C2F C8F 1.359(8)
C2F C3F 1.453(8)
C5F H5F 0.9500
C5F C6F 1.400(8)
C6F C7F 1.422(8)
C6F C9F 1.452(8)
C7F C8F 1.388(8)
C7F C12F 1.459(8)
C8F H8F 0.9500
C9F C10F 1.418(8)
C9F C14F 1.403(8)
C10F C11F 1.417(9)
C10F C17F 1.399(9)
C11F H11F 0.9500
C11F C12F 1.344(8)
C12F C13F 1.508(9)
C13F H13D 0.9800
C13F H13E 0.9800
C13F H13F 0.9800
C14F H14F 0.9500
C14F C15F 1.364(8)
C15F H15F 0.9500
C15F C16F 1.374(9)
C16F H16F 0.9500
C16F C17F 1.384(9)
C17F H17F 0.9500
C3F C4F 1.419(8)
C3F C21F 1.377(8)
C4F C18F 1.379(8)
C18F H18F 0.9500
C18F C19F 1.401(9)
C19F C20F 1.436(10)
C19F C22F 1.468(10)
C20F C21F 1.392(9)
C20F C25F 1.441(9)
C21F H21F 0.9500
C22F C23F 1.390(11)
C22F C27F 1.415(11)
C23F C24F 1.431(12)
C23F C30F 1.409(11)
C24F H24F 0.9500
C24F C25F 1.344(11)
C25F C26F 1.493(12)
C26F H26D 0.9800
C26F H26E 0.9800
C26F H26F 0.9800
C27F H27F 0.9500
C27F C28F 1.375(10)
C28F H28F 0.9500
C28F C29F 1.382(13)
C29F H29F 0.9500
C29F C30F 1.377(13)
C30F H30F 0.9500
C18G H18G 0.9500
C18G C19G 1.401(9)
C19G C20G 1.436(10)
C19G C22G 1.468(10)
C20G C21G 1.393(10)
C20G C25G 1.442(10)
C21G H21G 0.9500
C22G C23G 1.389(11)
C22G C27G 1.418(11)
C23G C24G 1.432(12)
C23G C30G 1.410(11)
C24G H24G 0.9500
C24G C25G 1.345(11)
C25G C26G 1.495(12)
C26G H26G 0.9800
C26G H26H 0.9800
C26G H26I 0.9800
C27G H27G 0.9500
C27G C28G 1.375(10)
C28G H28G 0.9500
C28G C29G 1.384(13)
C29G H29G 0.9500
C29G C30G 1.378(13)
C30G H30G 0.9500
C31F H31F 1.0000
C31F H31B 1.0000
C31F C32F 1.46(4)
C31F C32G 1.58(3)
C31F C40F 1.513(9)
C32F H32E 0.9900
C32F H32F 0.9900
C32F C33F 1.476(7)
C33F H33E 0.9900
C33F H33F 0.9900
C33F C34F 1.491(6)
C34F H34E 0.9900
C34F H34F 0.9900
C34F C35F 1.465(7)
C35F H35E 0.9900
C35F H35F 0.9900
C35F C36F 1.487(7)
C36F H36E 0.9900
C36F H36F 0.9900
C36F C37F 1.458(7)
C37F H37E 0.9900
C37F H37F 0.9900
C37F C38F 1.479(7)
C38F H38E 0.9900
C38F H38F 0.9900
C38F C39F 1.503(8)
C39F H39G 0.9800
C39F H39H 0.9800
C39F H39I 0.9800
C32G H32G 0.9900
C32G H32H 0.9900
C32G C33G 1.476(7)
C33G H33G 0.9900
C33G H33H 0.9900
C33G C34G 1.491(6)
C34G H34G 0.9900
C34G H34H 0.9900
C34G C35G 1.464(6)
C35G H35G 0.9900
C35G H35H 0.9900
C35G C36G 1.487(7)
C36G H36G 0.9900
C36G H36H 0.9900
C36G C37G 1.458(7)
C37G H37G 0.9900
C37G H37H 0.9900
C37G C38G 1.479(7)
C38G H38G 0.9900
C38G H38H 0.9900
C38G C39G 1.503(8)
C39G H39J 0.9800
C39G H39K 0.9800
C39G H39L 0.9800
C40F H40E 0.9900
C40F H40F 0.9900
C40F C41F 1.509(9)
C41F H41E 0.9900
C41F H41F 0.9900
C41F C42F 1.485(9)
C42F H42E 0.9900
C42F H42F 0.9900
C42F C43F 1.490(10)
C43F H43E 0.9900
C43F H43F 0.9900
C43F C44F 1.519(10)
C44F H44E 0.9900
C44F H44F 0.9900
C44F C45F 1.361(12)
C45F H45E 0.9900
C45F H45F 0.9900
C45F C46F 1.576(12)
C46F H46E 0.9900
C46F H46F 0.9900
C46F C47F 1.503(13)
C47F H47G 0.9800
C47F H47H 0.9800
C47F H47I 0.9800

loop_
_geom_torsion_atom_site_label_1
_geom_torsion_atom_site_label_2
_geom_torsion_atom_site_label_3
_geom_torsion_atom_site_label_4
_geom_torsion
N1 C1 C2 C3 0.6(6)
N1 C1 C2 C8 -178.7(5)
N1 C1 C5 C6 179.0(5)
N1 C4 C18 C19 178.0(5)
N1 C31 C32 C33 -49.0(9)
N1 C31 C40 C41 -7(4)
N1 C31 C40A C41A 59.4(12)
C1 N1 C4 C3 -2.1(6)
C1 N1 C4 C18 179.9(6)
C1 N1 C31 C32 123.8(6)
C1 N1 C31 C40 -73.2(16)
C1 N1 C31 C40A -100.5(7)
C1 C2 C3 C4 -1.8(6)
C1 C2 C3 C21 179.7(6)
C1 C2 C8 C7 1.1(8)
C1 C5 C6 C7 -1.9(8)
C1 C5 C6 C9 -179.6(5)
C2 C1 C5 C6 0.0(8)
C2 C3 C4 N1 2.4(6)
C2 C3 C4 C18 -179.4(5)
C2 C3 C21 C20 179.6(5)
C3 C2 C8 C7 -178.0(5)
C3 C4 C18 C19 0.2(8)
C4 N1 C1 C2 0.9(6)
C4 N1 C1 C5 -178.2(5)
C4 N1 C31 C32 -75.0(7)
C4 N1 C31 C40 88.1(16)
C4 N1 C31 C40A 60.8(8)
C4 C3 C21 C20 1.3(8)
C4 C18 C19 C20 -0.6(8)
C4 C18 C19 C22 -178.9(5)
C5 C1 C2 C3 179.8(5)
C5 C1 C2 C8 0.5(8)
C5 C6 C7 C8 3.4(8)
C5 C6 C7 C12 -175.7(5)
C5 C6 C9 C10 173.6(5)
C5 C6 C9 C14 -7.9(8)
C6 C7 C8 C2 -3.0(8)
C6 C7 C12 C11 1.6(8)
C6 C7 C12 C13 -178.9(5)
C6 C9 C10 C11 2.5(8)
C6 C9 C10 C17 -178.4(5)
C6 C9 C14 C15 179.4(5)
C7 C6 C9 C10 -4.1(8)
C7 C6 C9 C14 174.4(5)
C8 C2 C3 C4 177.3(6)
C8 C2 C3 C21 -1.2(11)
C8 C7 C12 C11 -177.4(5)
C8 C7 C12 C13 2.0(8)
C9 C6 C7 C8 -178.9(5)
C9 C6 C7 C12 2.1(7)
C9 C10 C11 C12 1.3(9)
C9 C10 C17 C16 -2.2(9)
C9 C14 C15 C16 0.2(9)
C10 C9 C14 C15 -2.1(8)
C10 C11 C12 C7 -3.3(9)
C10 C11 C12 C13 177.2(5)
C11 C10 C17 C16 176.9(6)
C12 C7 C8 C2 176.0(5)
C14 C9 C10 C11 -176.0(5)
C14 C9 C10 C17 3.1(8)
C14 C15 C16 C17 0.8(9)
C15 C16 C17 C10 0.2(10)
C17 C10 C11 C12 -177.8(6)
C18 C19 C20 C21 1.2(8)
C18 C19 C20 C25 -179.2(5)
C18 C19 C22 C23 176.9(5)
C18 C19 C22 C27 -3.1(9)
C19 C20 C21 C3 -1.6(8)
C19 C20 C25 C24 3.3(8)
C19 C20 C25 C26 -178.7(5)
C19 C22 C23 C24 1.3(8)
C19 C22 C23 C30 -179.0(5)
C19 C22 C27 C28 179.2(6)
C20 C19 C22 C23 -1.5(8)
C20 C19 C22 C27 178.6(5)
C21 C3 C4 N1 -178.8(5)
C21 C3 C4 C18 -0.6(8)
C21 C20 C25 C24 -177.1(5)
C21 C20 C25 C26 0.9(8)
C22 C19 C20 C21 179.6(5)
C22 C19 C20 C25 -0.8(7)
C22 C23 C24 C25 1.3(8)
C22 C23 C30 C29 -0.4(9)
C22 C27 C28 C29 -0.1(11)
C23 C22 C27 C28 -0.7(9)
C23 C24 C25 C20 -3.6(8)
C23 C24 C25 C26 178.4(5)
C24 C23 C30 C29 179.3(6)
C25 C20 C21 C3 178.9(5)
C27 C22 C23 C24 -178.7(5)
C27 C22 C23 C30 0.9(8)
C27 C28 C29 C30 0.6(10)
C28 C29 C30 C23 -0.4(10)
C30 C23 C24 C25 -178.4(5)
C31 N1 C1 C2 164.7(5)
C31 N1 C1 C5 -14.4(9)
C31 N1 C4 C3 -165.9(5)
C31 N1 C4 C18 16.1(9)
C31 C32 C33 C34 -179.3(6)
C31 C40 C41 C42 -175(4)
C31 C40A C41A C42A 173.6(12)
C32 C31 C40 C41 153(3)
C32 C31 C40A C41A -168.1(10)
C32 C33 C34 C35 179.6(6)
C33 C34 C35 C36 178.9(6)
C34 C35 C36 C37 174.4(7)
C35 C36 C37 C38 176.5(7)
C36 C37 C38 C39 -179.6(7)
C40 C31 C32 C33 149.9(17)
C40 C31 C40A C41A -54(4)
C40 C41 C42 C43 -167(5)
C41 C42 C43 C44 -158(5)
C42 C43 C44 C45 -59(7)
C43 C44 C45 C46 -165(4)
C44 C45 C46 C47 -45(8)
C40A C31 C32 C33 -179.9(7)
C40A C31 C40 C41 71(5)
C40A C41A C42A C43A -177.0(16)
C41A C42A C43A C44A 168.0(17)
C42A C43A C44A C45A 171.0(17)
C43A C44A C45A C46A 177.6(16)
C44A C45A C46A C47A 68(2)
N1C C1C C2C C3C -0.2(6)
N1C C1C C2C C8C -179.5(4)
N1C C1C C5C C6C 178.8(5)
N1C C4C C18C C19C -179.6(5)
N1C C31C C32C C33C -57.9(17)
N1C C31C C40C C41C -43(2)
N1C C31C C32D C33D 34(2)
N1C C31C C40D C41D 50.3(15)
C1C N1C C4C C3C -0.2(6)
C1C N1C C4C C18C -179.9(5)
C1C N1C C31C C32C 104.2(8)
C1C N1C C31C C40C -76.3(9)
C1C N1C C31C C32D 69.2(10)
C1C N1C C31C C40D -115.4(8)
C1C C2C C3C C4C 0.1(5)
C1C C2C C3C C21C 179.0(6)
C1C C2C C8C C7C 0.0(8)
C1C C5C C6C C7C 1.5(8)
C1C C5C C6C C9C -177.4(5)
C2C C1C C5C C6C -1.4(8)
C2C C3C C4C N1C 0.0(6)
C2C C3C C4C C18C 179.7(5)
C2C C3C C21C C20C 179.6(5)
C3C C2C C8C C7C -179.0(5)
C3C C4C C18C C19C 0.7(8)
C4C N1C C1C C2C 0.3(6)
C4C N1C C1C C5C -179.9(5)
C4C N1C C31C C32C -74.4(9)
C4C N1C C31C C40C 105.2(8)
C4C N1C C31C C32D -109.4(9)
C4C N1C C31C C40D 66.0(8)
C4C C3C C21C C20C -1.5(7)
C4C C18C C19C C20C -1.2(8)
C4C C18C C19C C22C 177.2(5)
C5C C1C C2C C3C 179.9(5)
C5C C1C C2C C8C 0.6(8)
C5C C6C C7C C8C -0.9(7)
C5C C6C C7C C12C -179.9(5)
C5C C6C C9C C10C 179.8(5)
C5C C6C C9C C14C 0.8(8)
C6C C7C C8C C2C 0.1(7)
C6C C7C C12C C11C 0.2(8)
C6C C7C C12C C13C 178.7(5)
C6C C9C C10C C11C -0.1(8)
C6C C9C C10C C17C -178.3(5)
C6C C9C C14C C15C 178.4(5)
C7C C6C C9C C10C 0.9(7)
C7C C6C C9C C14C -178.1(5)
C8C C2C C3C C4C 179.3(6)
C8C C2C C3C C21C -1.8(10)
C8C C7C C12C C11C -178.8(5)
C8C C7C C12C C13C -0.2(8)
C9C C6C C7C C8C 178.1(4)
C9C C6C C7C C12C -0.9(7)
C9C C10C C11C C12C -0.7(8)
C9C C10C C17C C16C -0.9(9)
C9C C14C C15C C16C 0.6(10)
C10C C9C C14C C15C -0.6(9)
C10C C11C C12C C7C 0.6(8)
C10C C11C C12C C13C -177.9(5)
C11C C10C C17C C16C -179.1(6)
C12C C7C C8C C2C 179.1(5)
C14C C9C C10C C11C 179.0(5)
C14C C9C C10C C17C 0.8(8)
C14C C15C C16C C17C -0.7(10)
C15C C16C C17C C10C 0.9(9)
C17C C10C C11C C12C 177.5(5)
C18C C19C C20C C21C 0.3(7)
C18C C19C C20C C25C 179.8(5)
C18C C19C C22C C23C -179.2(5)
C18C C19C C22C C27C 0.4(8)
C19C C20C C21C C3C 1.1(8)
C19C C20C C25C C24C -1.0(8)
C19C C20C C25C C26C -179.8(5)
C19C C22C C23C C24C 0.0(8)
C19C C22C C23C C30C 178.8(5)
C19C C22C C27C C28C -178.5(6)
C20C C19C C22C C23C -0.9(8)
C20C C19C C22C C27C 178.8(5)
C21C C3C C4C N1C -179.1(4)
C21C C3C C4C C18C 0.6(8)
C21C C20C C25C C24C 178.4(5)
C21C C20C C25C C26C -0.4(8)
C22C C19C C20C C21C -178.1(5)
C22C C19C C20C C25C 1.4(7)
C22C C23C C24C C25C 0.3(8)
C22C C23C C30C C29C -0.2(9)
C22C C27C C28C C29C -0.4(10)
C23C C22C C27C C28C 1.2(9)
C23C C24C C25C C20C 0.2(8)
C23C C24C C25C C26C 179.0(5)
C24C C23C C30C C29C 178.5(6)
C25C C20C C21C C3C -178.4(5)
C27C C22C C23C C24C -179.6(5)
C27C C22C C23C C30C -0.9(8)
C27C C28C C29C C30C -0.7(10)
C28C C29C C30C C23C 1.1(10)
C30C C23C C24C C25C -178.4(6)
C31C N1C C1C C2C -178.5(5)
C31C N1C C1C C5C 1.4(9)
C31C N1C C4C C3C 178.6(5)
C31C N1C C4C C18C -1.1(9)
C31C C32C C33C C34C -179.6(12)
C31C C40C C41C C42C -179.8(15)
C31C C32D C33D C34D 177.0(16)
C31C C40D C41D C42D -179.1(12)
C32C C31C C40C C41C 136.2(17)
C32C C31C C32D C33D -51(2)
C32C C31C C40D C41D -174.2(13)
C32C C33C C34C C35C 179.7(18)
C33C C34C C35C C36C -175.7(17)
C34C C35C C36C C37C -179.1(18)
C35C C36C C37C C38C -179.5(18)
C36C C37C C38C C39C 175(2)
C40C C31C C32C C33C 122.7(16)
C40C C31C C32D C33D 177.5(17)
C40C C31C C40D C41D -46.2(16)
C40C C41C C42C C43C -169(2)
C41C C42C C43C C44C -180(2)
C42C C43C C44C C45C 73(3)
C43C C44C C45C C46C 138(3)
C44C C45C C46C C47C -161(3)
C32D C31C C32C C33C 51(2)
C32D C31C C40C C41C 172.4(17)
C32D C31C C40D C41D -135.0(14)
C32D C33D C34D C35D -176(2)
C33D C34D C35D C36D -175(2)
C34D C35D C36D C37D -167(2)
C35D C36D C37D C38D 173(2)
C36D C37D C38D C39D -174(3)
C40D C31C C32C C33C 165.0(14)
C40D C31C C40C C41C 56.7(19)
C40D C31C C32D C33D -140.3(17)
C40D C41D C42D C43D 176.9(16)
C41D C42D C43D C44D -169.0(19)
C42D C43D C44D C45D -52(4)
C43D C44D C45D C46D 154(2)
C44D C45D C46D C47D -175(3)
N1F C1F C2F C8F 179.0(5)
N1F C1F C2F C3F 0.7(6)
N1F C1F C5F C6F -178.1(5)
N1F C4F C18F C19F -179.6(12)
N1F C31F C32F C33F 59(6)
N1F C31F C32G C33G 45(5)
N1F C31F C40F C41F -50.2(7)
C1F N1F C4F C3F -0.5(6)
C1F N1F C4F C18F 179.9(16)
C1F N1F C31F C32F 67(3)
C1F N1F C31F C32G 76(2)
C1F N1F C31F C40F -58.5(7)
C1F C2F C8F C7F -0.4(9)
C1F C2F C3F C4F -1.0(6)
C1F C2F C3F C21F -176.4(10)
C1F C5F C6F C7F -0.7(8)
C1F C5F C6F C9F 177.4(5)
C2F C1F C5F C6F 0.7(8)
C2F C3F C4F N1F 0.9(7)
C2F C3F C4F C18F -179.4(13)
C2F C3F C21F C20F 177.6(10)
C5F C1F C2F C8F -0.1(8)
C5F C1F C2F C3F -178.3(5)
C5F C6F C7F C8F 0.2(9)
C5F C6F C7F C12F -179.4(5)
C5F C6F C9F C10F -178.3(6)
C5F C6F C9F C14F 1.5(9)
C6F C7F C8F C2F 0.4(9)
C6F C7F C12F C11F -4.0(9)
C6F C7F C12F C13F 177.9(6)
C6F C9F C10F C11F -0.8(9)
C6F C9F C10F C17F 179.1(6)
C6F C9F C14F C15F -178.1(7)
C7F C6F C9F C10F -0.1(9)
C7F C6F C9F C14F 179.7(6)
C8F C2F C3F C4F -178.8(6)
C8F C2F C3F C21F 5.7(14)
C8F C7F C12F C11F 176.5(6)
C8F C7F C12F C13F -1.6(10)
C9F C6F C7F C8F -178.0(5)
C9F C6F C7F C12F 2.4(9)
C9F C10F C11F C12F -0.8(11)
C9F C10F C17F C16F -0.5(11)
C9F C14F C15F C16F -1.4(12)
C10F C9F C14F C15F 1.7(10)
C10F C11F C12F C7F 3.2(11)
C10F C11F C12F C13F -178.8(7)
C11F C10F C17F C16F 179.4(7)
C12F C7F C8F C2F 180.0(6)
C14F C9F C10F C11F 179.4(6)
C14F C9F C10F C17F -0.7(10)
C14F C15F C16F C17F 0.2(13)
C15F C16F C17F C10F 0.8(12)
C17F C10F C11F C12F 179.3(7)
C3F C2F C8F C7F 177.2(6)
C3F C4F C18F C19F 1(3)
C4F N1F C1F C2F -0.1(6)
C4F N1F C1F C5F 178.8(6)
C4F N1F C31F C32F -125(3)
C4F N1F C31F C32G -115(2)
C4F N1F C31F C40F 109.9(6)
C4F C3F C21F C20F 2.9(18)
C4F C18F C19F C20F 3(3)
C4F C18F C19F C22F 179.3(17)
C18F C19F C20F C21F -4(2)
C18F C19F C20F C25F 176.6(17)
C18F C19F C22F C23F -175.8(16)
C18F C19F C22F C27F 5(2)
C19F C20F C21F C3F 1(2)
C19F C20F C25F C24F -0.9(19)
C19F C20F C25F C26F 179.2(12)
C19F C22F C23F C24F -0.9(19)
C19F C22F C23F C30F 179.2(13)
C19F C22F C27F C28F -179.4(14)
C20F C19F C22F C23F 1(2)
C20F C19F C22F C27F -178.8(12)
C21F C3F C4F N1F 176.6(9)
C21F C3F C4F C18F -3.8(16)
C21F C20F C25F C24F 179.4(13)
C21F C20F C25F C26F -1(2)
C22F C19F C20F C21F 179.8(14)
C22F C19F C20F C25F 0(2)
C22F C23F C24F C25F -0.1(18)
C22F C23F C30F C29F 1.5(18)
C22F C27F C28F C29F -1.1(18)
C23F C22F C27F C28F 0.9(18)
C23F C24F C25F C20F 0.9(18)
C23F C24F C25F C26F -179.1(10)
C24F C23F C30F C29F -178.4(10)
C25F C20F C21F C3F -179.4(12)
C27F C22F C23F C24F 178.8(11)
C27F C22F C23F C30F -1.1(18)
C27F C28F C29F C30F 1.5(17)
C28F C29F C30F C23F -1.7(16)
C30F C23F C24F C25F 179.9(11)
C18G C19G C20G C21G 1(3)
C18G C19G C20G C25G -179(2)
C18G C19G C22G C23G -177(2)
C18G C19G C22G C27G 3(3)
C19G C20G C25G C24G -5(3)
C19G C20G C25G C26G 174.3(16)
C19G C22G C23G C24G -5(3)
C19G C22G C23G C30G 178.8(17)
C19G C22G C27G C28G -177.9(18)
C20G C19G C22G C23G 6(3)
C20G C19G C22G C27G -174.2(17)
C21G C20G C25G C24G 175.3(18)
C21G C20G C25G C26G -6(3)
C22G C19G C20G C21G 179.2(19)
C22G C19G C20G C25G -1(3)
C22G C23G C24G C25G 0(2)
C22G C23G C30G C29G 0(2)
C22G C27G C28G C29G -1(2)
C23G C22G C27G C28G 2(2)
C23G C24G C25G C20G 5(2)
C23G C24G C25G C26G -173.4(14)
C24G C23G C30G C29G -176.5(14)
C27G C22G C23G C24G 174.9(15)
C27G C22G C23G C30G -1(2)
C27G C28G C29G C30G 0(2)
C28G C29G C30G C23G 1(2)
C30G C23G C24G C25G 175.6(16)
C31F N1F C1F C2F 169.8(5)
C31F N1F C1F C5F -11.3(9)
C31F N1F C4F C3F -170.7(5)
C31F N1F C4F C18F 9.7(18)
C31F C32F C33F C34F 176(3)
C31F C32G C33G C34G -176(3)
C31F C40F C41F C42F 174.8(6)
C32F C31F C32G C33G -165(22)
C32F C31F C40F C41F 177(3)
C32F C33F C34F C35F 179(4)
C33F C34F C35F C36F -179.4(19)
C34F C35F C36F C37F -63(3)
C35F C36F C37F C38F -173(3)
C36F C37F C38F C39F 168(4)
C32G C31F C32F C33F 25(14)
C32G C31F C40F C41F -177(3)
C32G C33G C34G C35G -59(3)
C33G C34G C35G C36G -174.2(18)
C34G C35G C36G C37G 172.7(17)
C35G C36G C37G C38G -175(3)
C36G C37G C38G C39G 179(3)
C40F C31F C32F C33F -174(4)
C40F C31F C32G C33G 173(3)
C40F C41F C42F C43F -179.6(6)
C41F C42F C43F C44F -178.8(6)
C42F C43F C44F C45F -169.9(9)
C43F C44F C45F C46F 69.2(13)
C44F C45F C46F C47F 73.8(12)
